data_7220720
loop_
_publ_author_name
'Wang, Xue'
'Zhao, Keqing'
'Elsegood, Mark Robert James'
'Prior, Timothy J.'
'Liu, Xiaoming'
'Li, Wu'
'Sanz, Sergio'
'Brechin, Euan K.'
'Redshaw, Carl'

_publ_section_title
;
 Mono-and Tetra-nuclear copper complexes bearing bis(imino)phenoxide
 derived ligands: catalytic evaluation for benzene oxidation and ROP of
 epsilon-caprolactone
;
_journal_name_full 'RSC Adv.'
_journal_paper_doi 10.1039/C5RA08696E
_journal_year 2015
_chemical_formula_moiety
;
4(C80 H106 Cu4 N4 O11), 4(C2 N), 11(C2 H3 N)
;
_chemical_formula_sum 'C350 H457 Cu16 N31 O44'
_chemical_formula_weight 6819.29
_space_group_crystal_system monoclinic
_space_group_IT_number 4
_space_group_name_Hall 'P 2yb'
_space_group_name_H-M_alt 'P 1 21 1'
_symmetry_space_group_name_Hall 'P 2yb'
_symmetry_space_group_name_H-M 'P 1 21 1'
_atom_sites_solution_hydrogens geom
_audit_creation_method SHELXL-2014/7
_audit_update_record
;
2014-12-21 deposited with the CCDC.
2015-06-05 downloaded from the CCDC.
;
_cell_angle_alpha 90
_cell_angle_beta 118.806(3)
_cell_angle_gamma 90
_cell_formula_units_Z 1
_cell_length_a 14.2390(6)
_cell_length_b 51.092(2)
_cell_length_c 14.3358(5)
_cell_measurement_reflns_used 35374
_cell_measurement_temperature 150(2)
_cell_measurement_theta_max 25.7
_cell_measurement_theta_min 1.6
_cell_volume 9138.7(7)
_computing_cell_refinement 'Stoe X-AREA'
_computing_data_collection 'Stoe X-AREA'
_computing_data_reduction 'Stoe X-AREA'
_computing_structure_refinement 'SHELXL-2014/7 (Sheldrick, 2014)'
_computing_structure_solution SHELXT
_diffrn_ambient_temperature 150(2)
_diffrn_detector_area_resol_mean 6.67
_diffrn_measured_fraction_theta_full 0.989
_diffrn_measured_fraction_theta_max 0.985
_diffrn_measurement_device_type 'Stoe IPDS2'
_diffrn_measurement_method \w-scans
_diffrn_radiation_type MoK\a
_diffrn_radiation_wavelength 0.71073
_diffrn_reflns_av_R_equivalents 0.1154
_diffrn_reflns_av_unetI/netI 0.1229
_diffrn_reflns_laue_measured_fraction_full 0.989
_diffrn_reflns_laue_measured_fraction_max 0.985
_diffrn_reflns_limit_h_max 17
_diffrn_reflns_limit_h_min -17
_diffrn_reflns_limit_k_max 61
_diffrn_reflns_limit_k_min -58
_diffrn_reflns_limit_l_max 17
_diffrn_reflns_limit_l_min -15
_diffrn_reflns_number 48175
_diffrn_reflns_point_group_measured_fraction_full 0.990
_diffrn_reflns_point_group_measured_fraction_max 0.985
_diffrn_reflns_theta_full 25.242
_diffrn_reflns_theta_max 25.285
_diffrn_reflns_theta_min 1.594
_diffrn_source 'fine-focus sealed tube'
_exptl_absorpt_coefficient_mu 0.976
_exptl_absorpt_correction_T_max 1.00
_exptl_absorpt_correction_T_min 0.7208
_exptl_absorpt_correction_type empirical
_exptl_absorpt_process_details
;
Empirical absorption within Sortav
;
_exptl_crystal_colour blue
_exptl_crystal_density_diffrn 1.239
_exptl_crystal_description block
_exptl_crystal_F_000 3590
_exptl_crystal_size_max 0.420
_exptl_crystal_size_mid 0.380
_exptl_crystal_size_min 0.320
_refine_diff_density_max 0.611
_refine_diff_density_min -1.187
_refine_diff_density_rms 0.093
_refine_ls_abs_structure_details
;
 Refined as an inversion twin.
;
_refine_ls_abs_structure_Flack 0.41(2)
_refine_ls_extinction_method none
_refine_ls_goodness_of_fit_ref 0.874
_refine_ls_hydrogen_treatment constr
_refine_ls_matrix_type full
_refine_ls_number_parameters 1980
_refine_ls_number_reflns 27844
_refine_ls_number_restraints 36
_refine_ls_restrained_S_all 0.875
_refine_ls_R_factor_all 0.1362
_refine_ls_R_factor_gt 0.0777
_refine_ls_shift/su_max 0.001
_refine_ls_shift/su_mean 0.000
_refine_ls_structure_factor_coef Fsqd
_refine_ls_weighting_details 'w=1/[\s^2^(Fo^2^)+(0.1470P)^2^] where P=(Fo^2^+2Fc^2^)/3'
_refine_ls_weighting_scheme calc
_refine_ls_wR_factor_gt 0.1991
_refine_ls_wR_factor_ref 0.2448
_reflns_Friedel_coverage 0.977
_reflns_friedel_fraction_full 0.990
_reflns_friedel_fraction_max 0.986
_reflns_number_gt 12557
_reflns_number_total 27844
_reflns_threshold_expression 'I > 2\s(I)'
_cod_data_source_file c5ra08696e2.cif
_cod_data_source_block 2-2-2
_cod_database_code 7220720
_shelx_shelxl_version_number 2014/7
_shelx_space_group_comment
;
The symmetry employed for this shelxl refinement is uniquely defined
by the following loop, which should always be used as a source of
symmetry information in preference to the above space-group names.
They are only intended as comments.
;
_shelx_estimated_absorpt_t_min 0.685
_shelx_estimated_absorpt_t_max 0.745

loop_
_space_group_symop_operation_xyz
'x, y, z'
'-x, y+1/2, -z'

loop_
_atom_site_label
_atom_site_type_symbol
_atom_site_fract_x
_atom_site_fract_y
_atom_site_fract_z
_atom_site_U_iso_or_equiv
_atom_site_adp_type
_atom_site_occupancy
_atom_site_site_symmetry_order
_atom_site_calc_flag
_atom_site_refinement_flags_posn
_atom_site_refinement_flags_adp
_atom_site_refinement_flags_occupancy
Cu1 Cu 0.54376(15) 0.37452(4) 0.38823(18) 0.0697(6) Uani 1 1 d . . .
Cu2 Cu 0.34763(16) 0.40664(4) 0.33501(18) 0.0669(6) Uani 1 1 d . . .
Cu3 Cu 0.31852(16) 0.34492(4) 0.25644(18) 0.0711(6) Uani 1 1 d . . .
Cu4 Cu 0.39194(15) 0.38478(4) 0.15127(17) 0.0669(6) Uani 1 1 d . . .
N1 N 0.6743(11) 0.3701(3) 0.5248(12) 0.068(4) Uani 1 1 d . . .
N2 N 0.3414(9) 0.4429(2) 0.3848(11) 0.063(3) Uani 1 1 d . . .
N3 N 0.2221(12) 0.3140(3) 0.1871(12) 0.074(4) Uani 1 1 d . . .
N4 N 0.4108(10) 0.3830(3) 0.0223(12) 0.075(4) Uani 1 1 d . . .
O1 O 0.3943(8) 0.3770(2) 0.2842(8) 0.066(3) Uani 1 1 d . . .
O2 O 0.4989(8) 0.4040(2) 0.4502(9) 0.070(3) Uani 1 1 d . . .
O3 O 0.3350(9) 0.3486(2) 0.1263(9) 0.071(3) Uani 1 1 d . . .
O4 O 0.6126(10) 0.4075(3) 0.3274(11) 0.084(4) Uani 1 1 d . . .
O5 O 0.4535(9) 0.4192(2) 0.1905(10) 0.072(3) Uani 1 1 d . . .
O6 O 0.2167(9) 0.3996(3) 0.0746(10) 0.089(4) Uani 1 1 d . . .
O7 O 0.2077(9) 0.4092(3) 0.2223(11) 0.077(3) Uani 1 1 d . . .
O8 O 0.2821(11) 0.3437(2) 0.3658(11) 0.087(4) Uani 1 1 d . . .
O9 O 0.2992(11) 0.3843(3) 0.4387(11) 0.086(4) Uani 1 1 d . . .
O10 O 0.5779(9) 0.3467(3) 0.3186(11) 0.093(4) Uani 1 1 d . . .
O11 O 0.4664(12) 0.3188(3) 0.3360(13) 0.104(5) Uani 1 1 d . . .
C1 C 0.7327(14) 0.3454(4) 0.5536(16) 0.076(5) Uani 1 1 d . . .
C2 C 0.8048(15) 0.3404(4) 0.5123(17) 0.089(6) Uani 1 1 d . . .
C3 C 0.8579(17) 0.3148(4) 0.5469(19) 0.102(7) Uani 1 1 d . . .
H3 H 0.9095 0.3101 0.5258 0.122 Uiso 1 1 calc R U .
C4 C 0.839(2) 0.2978(4) 0.606(2) 0.116(9) Uani 1 1 d . . .
H4 H 0.8763 0.2816 0.6265 0.139 Uiso 1 1 calc R U .
C5 C 0.7646(18) 0.3037(4) 0.6358(19) 0.102(7) Uani 1 1 d . . .
H5 H 0.7484 0.2911 0.6749 0.123 Uiso 1 1 calc R U .
C6 C 0.7107(14) 0.3279(4) 0.6110(17) 0.085(6) Uani 1 1 d . . .
C7 C 0.7119(12) 0.3875(3) 0.6008(15) 0.069(5) Uani 1 1 d . . .
H7 H 0.7776 0.3832 0.6620 0.082 Uiso 1 1 calc R U .
C8 C 0.6653(12) 0.4128(3) 0.6031(14) 0.068(5) Uani 1 1 d . . .
C9 C 0.7269(13) 0.4289(4) 0.6870(15) 0.079(5) Uani 1 1 d . . .
H9 H 0.7966 0.4233 0.7377 0.095 Uiso 1 1 calc R U .
C10 C 0.6904(13) 0.4538(3) 0.7010(14) 0.069(5) Uani 1 1 d . . .
C11 C 0.5884(13) 0.4610(3) 0.6241(14) 0.071(5) Uani 1 1 d . . .
H11 H 0.5620 0.4776 0.6308 0.085 Uiso 1 1 calc R U .
C12 C 0.5211(13) 0.4451(3) 0.5357(13) 0.064(4) Uani 1 1 d . . .
C13 C 0.5619(11) 0.4197(3) 0.5260(13) 0.062(4) Uani 1 1 d . . .
C14 C 0.4159(12) 0.4551(4) 0.4647(15) 0.071(5) Uani 1 1 d . . .
H14 H 0.4001 0.4724 0.4779 0.085 Uiso 1 1 calc R U .
C15 C 0.2426(12) 0.4584(3) 0.3225(14) 0.064(4) Uani 1 1 d . . .
C16 C 0.1609(13) 0.4564(4) 0.3544(15) 0.076(5) Uani 1 1 d . . .
C17 C 0.0666(14) 0.4706(4) 0.2908(16) 0.082(5) Uani 1 1 d . . .
H17 H 0.0099 0.4701 0.3079 0.098 Uiso 1 1 calc R U .
C18 C 0.0534(14) 0.4853(4) 0.2043(18) 0.087(6) Uani 1 1 d . . .
H18 H -0.0111 0.4948 0.1641 0.105 Uiso 1 1 calc R U .
C19 C 0.1324(13) 0.4863(3) 0.1758(14) 0.074(5) Uani 1 1 d . . .
H19 H 0.1213 0.4965 0.1160 0.089 Uiso 1 1 calc R U .
C20 C 0.2287(13) 0.4727(4) 0.2322(14) 0.073(5) Uani 1 1 d . . .
C21 C 0.8299(15) 0.3587(5) 0.4538(18) 0.096(7) Uani 1 1 d . . .
H21 H 0.7682 0.3712 0.4216 0.115 Uiso 1 1 calc R U .
C22 C 0.840(2) 0.3468(5) 0.360(2) 0.124(8) Uani 1 1 d . . .
H22A H 0.8578 0.3607 0.3232 0.186 Uiso 1 1 calc R U .
H22B H 0.8975 0.3336 0.3867 0.186 Uiso 1 1 calc R U .
H22C H 0.7725 0.3385 0.3093 0.186 Uiso 1 1 calc R U .
C23 C 0.9290(17) 0.3751(5) 0.527(2) 0.126(9) Uani 1 1 d . . .
H23A H 0.9441 0.3876 0.4838 0.188 Uiso 1 1 calc R U .
H23B H 0.9151 0.3847 0.5782 0.188 Uiso 1 1 calc R U .
H23C H 0.9908 0.3635 0.5650 0.188 Uiso 1 1 calc R U .
C24 C 0.6300(15) 0.3331(4) 0.6557(16) 0.083(5) Uani 1 1 d . . .
H24 H 0.5915 0.3497 0.6222 0.099 Uiso 1 1 calc R U .
C25 C 0.545(2) 0.3116(4) 0.618(2) 0.127(9) Uani 1 1 d . . .
H25A H 0.5113 0.3100 0.5407 0.191 Uiso 1 1 calc R U .
H25B H 0.5789 0.2950 0.6513 0.191 Uiso 1 1 calc R U .
H25C H 0.4907 0.3161 0.6388 0.191 Uiso 1 1 calc R U .
C26 C 0.690(2) 0.3378(6) 0.776(2) 0.136(10) Uani 1 1 d . . .
H26A H 0.7423 0.3519 0.7922 0.203 Uiso 1 1 calc R U .
H26B H 0.6385 0.3429 0.7998 0.203 Uiso 1 1 calc R U .
H26C H 0.7267 0.3218 0.8123 0.203 Uiso 1 1 calc R U .
C27 C 0.7607(14) 0.4713(4) 0.7937(14) 0.076(5) Uani 1 1 d . . .
C28 C 0.7934(16) 0.4559(5) 0.9005(18) 0.100(7) Uani 1 1 d . . .
H28A H 0.8285 0.4395 0.8999 0.150 Uiso 1 1 calc R U .
H28B H 0.8429 0.4666 0.9612 0.150 Uiso 1 1 calc R U .
H28C H 0.7291 0.4521 0.9066 0.150 Uiso 1 1 calc R U .
C29 C 0.8663(15) 0.4779(4) 0.7893(18) 0.099(7) Uani 1 1 d . . .
H29A H 0.9012 0.4616 0.7865 0.148 Uiso 1 1 calc R U .
H29B H 0.8486 0.4884 0.7256 0.148 Uiso 1 1 calc R U .
H29C H 0.9148 0.4879 0.8529 0.148 Uiso 1 1 calc R U .
C30 C 0.7076(16) 0.4962(4) 0.7979(18) 0.107(8) Uani 1 1 d . . .
H30A H 0.7575 0.5066 0.8596 0.161 Uiso 1 1 calc R U .
H30B H 0.6868 0.5063 0.7326 0.161 Uiso 1 1 calc R U .
H30C H 0.6437 0.4922 0.8042 0.161 Uiso 1 1 calc R U .
C31 C 0.1764(13) 0.4408(3) 0.4467(16) 0.078(5) Uani 1 1 d . . .
H31 H 0.2432 0.4302 0.4709 0.093 Uiso 1 1 calc R U .
C32 C 0.0821(15) 0.4217(4) 0.4149(19) 0.100(7) Uani 1 1 d . . .
H32A H 0.0933 0.4114 0.4771 0.150 Uiso 1 1 calc R U .
H32B H 0.0152 0.4317 0.3884 0.150 Uiso 1 1 calc R U .
H32C H 0.0777 0.4100 0.3589 0.150 Uiso 1 1 calc R U .
C33 C 0.1900(19) 0.4581(4) 0.5396(18) 0.106(7) Uani 1 1 d . . .
H33A H 0.2001 0.4470 0.5995 0.159 Uiso 1 1 calc R U .
H33B H 0.2527 0.4694 0.5615 0.159 Uiso 1 1 calc R U .
H33C H 0.1258 0.4689 0.5172 0.159 Uiso 1 1 calc R U .
C34 C 0.3188(14) 0.4742(4) 0.2033(16) 0.076(5) Uani 1 1 d . . .
H34 H 0.3673 0.4590 0.2376 0.091 Uiso 1 1 calc R U .
C35 C 0.2761(17) 0.4718(5) 0.0841(16) 0.104(7) Uani 1 1 d . . .
H35A H 0.2340 0.4557 0.0584 0.156 Uiso 1 1 calc R U .
H35B H 0.2306 0.4869 0.0480 0.156 Uiso 1 1 calc R U .
H35C H 0.3362 0.4712 0.0689 0.156 Uiso 1 1 calc R U .
C36 C 0.3850(16) 0.4988(4) 0.2486(19) 0.104(7) Uani 1 1 d . . .
H36A H 0.4108 0.4996 0.3254 0.156 Uiso 1 1 calc R U .
H36B H 0.4463 0.4985 0.2352 0.156 Uiso 1 1 calc R U .
H36C H 0.3407 0.5142 0.2143 0.156 Uiso 1 1 calc R U .
C41 C 0.155(2) 0.3036(4) 0.2312(19) 0.096(6) Uani 1 1 d . . .
C42 C 0.197(2) 0.2819(5) 0.300(2) 0.117(8) Uani 1 1 d . . .
C43 C 0.133(3) 0.2716(6) 0.343(3) 0.151(12) Uani 1 1 d . . .
H43 H 0.1583 0.2575 0.3926 0.181 Uiso 1 1 calc R U .
C44 C 0.037(4) 0.2820(6) 0.313(3) 0.164(14) Uani 1 1 d . . .
H44 H -0.0084 0.2735 0.3358 0.197 Uiso 1 1 calc R U .
C45 C -0.001(2) 0.3041(7) 0.253(2) 0.138(10) Uani 1 1 d . . .
H45 H -0.0678 0.3115 0.2398 0.166 Uiso 1 1 calc R U .
C46 C 0.0623(19) 0.3163(5) 0.2068(19) 0.103(7) Uani 1 1 d . . .
C47 C 0.2100(14) 0.3023(3) 0.1020(16) 0.075(5) Uani 1 1 d . . .
H47 H 0.1642 0.2875 0.0801 0.090 Uiso 1 1 calc R U .
C48 C 0.2568(13) 0.3090(4) 0.0364(14) 0.071(4) Uani 1 1 d . . .
C49 C 0.2323(14) 0.2923(4) -0.0522(17) 0.086(6) Uani 1 1 d . . .
H49 H 0.1927 0.2767 -0.0597 0.104 Uiso 1 1 calc R U .
C50 C 0.2639(13) 0.2978(3) -0.1282(16) 0.078(5) Uani 1 1 d . . .
C51 C 0.3197(14) 0.3203(3) -0.1141(17) 0.082(5) Uani 1 1 d . . .
H51 H 0.3422 0.3245 -0.1648 0.098 Uiso 1 1 calc R U .
C52 C 0.3468(13) 0.3381(3) -0.0280(15) 0.074(5) Uani 1 1 d . . .
C53 C 0.3162(13) 0.3318(3) 0.0492(16) 0.069(5) Uani 1 1 d . . .
C54 C 0.3928(13) 0.3624(3) -0.0355(15) 0.073(5) Uani 1 1 d . . .
H54 H 0.4125 0.3635 -0.0899 0.088 Uiso 1 1 calc R U .
C55 C 0.4416(15) 0.4057(4) -0.0161(15) 0.078(5) Uani 1 1 d . . .
C56 C 0.3613(15) 0.4211(4) -0.0948(16) 0.081(5) Uani 1 1 d . . .
C57 C 0.391(2) 0.4436(4) -0.1313(19) 0.100(7) Uani 1 1 d . . .
H57 H 0.3367 0.4538 -0.1866 0.121 Uiso 1 1 calc R U .
C58 C 0.495(2) 0.4509(5) -0.089(2) 0.122(9) Uani 1 1 d . . .
H58 H 0.5132 0.4667 -0.1107 0.146 Uiso 1 1 calc R U .
C59 C 0.575(2) 0.4349(5) -0.012(2) 0.114(8) Uani 1 1 d . . .
H59 H 0.6480 0.4397 0.0135 0.137 Uiso 1 1 calc R U .
C60 C 0.5536(14) 0.4127(4) 0.0284(16) 0.082(5) Uani 1 1 d . . .
C61 C 0.306(3) 0.2687(5) 0.337(3) 0.143(11) Uani 1 1 d . . .
H61 H 0.3537 0.2819 0.3285 0.172 Uiso 1 1 calc R U .
C62 C 0.291(2) 0.2464(6) 0.259(2) 0.146(10) Uani 1 1 d . . .
H62A H 0.2546 0.2531 0.1863 0.220 Uiso 1 1 calc R U .
H62B H 0.3613 0.2393 0.2753 0.220 Uiso 1 1 calc R U .
H62C H 0.2478 0.2326 0.2671 0.220 Uiso 1 1 calc R U .
C63 C 0.363(3) 0.2603(5) 0.454(2) 0.161(13) Uani 1 1 d . . .
H63A H 0.3702 0.2755 0.4986 0.241 Uiso 1 1 calc R U .
H63B H 0.3209 0.2467 0.4645 0.241 Uiso 1 1 calc R U .
H63C H 0.4343 0.2535 0.4727 0.241 Uiso 1 1 calc R U .
C64 C 0.0225(17) 0.3399(6) 0.137(2) 0.113(8) Uani 1 1 d . . .
H64 H 0.0840 0.3466 0.1284 0.136 Uiso 1 1 calc R U .
C65 C -0.0654(19) 0.3342(6) 0.028(2) 0.145(11) Uani 1 1 d . . .
H65A H -0.0432 0.3201 -0.0034 0.217 Uiso 1 1 calc R U .
H65B H -0.1293 0.3287 0.0322 0.217 Uiso 1 1 calc R U .
H65C H -0.0818 0.3499 -0.0160 0.217 Uiso 1 1 calc R U .
C66 C -0.007(2) 0.3613(5) 0.189(2) 0.123(8) Uani 1 1 d . . .
H66A H 0.0529 0.3645 0.2602 0.184 Uiso 1 1 calc R U .
H66B H -0.0228 0.3773 0.1461 0.184 Uiso 1 1 calc R U .
H66C H -0.0704 0.3560 0.1943 0.184 Uiso 1 1 calc R U .
C67 C 0.2332(16) 0.2807(4) -0.2298(18) 0.098(6) Uani 1 1 d . . .
C68 C 0.1550(17) 0.2972(4) -0.3267(16) 0.107(7) Uani 1 1 d . . .
H68A H 0.0925 0.3020 -0.3188 0.161 Uiso 1 1 calc R U .
H68B H 0.1913 0.3131 -0.3307 0.161 Uiso 1 1 calc R U .
H68C H 0.1315 0.2870 -0.3920 0.161 Uiso 1 1 calc R U .
C69 C 0.3316(19) 0.2728(5) -0.238(2) 0.124(8) Uani 1 1 d . . .
H69A H 0.3687 0.2885 -0.2429 0.186 Uiso 1 1 calc R U .
H69B H 0.3800 0.2626 -0.1756 0.186 Uiso 1 1 calc R U .
H69C H 0.3096 0.2621 -0.3026 0.186 Uiso 1 1 calc R U .
C70 C 0.176(2) 0.2557(4) -0.223(2) 0.135(9) Uani 1 1 d . . .
H70A H 0.1124 0.2606 -0.2174 0.203 Uiso 1 1 calc R U .
H70B H 0.1544 0.2452 -0.2872 0.203 Uiso 1 1 calc R U .
H70C H 0.2248 0.2456 -0.1602 0.203 Uiso 1 1 calc R U .
C71 C 0.2447(15) 0.4132(4) -0.1448(16) 0.083(5) Uani 1 1 d . . .
H71 H 0.2349 0.4029 -0.0909 0.100 Uiso 1 1 calc R U .
C72 C 0.2084(16) 0.3957(4) -0.2461(16) 0.097(6) Uani 1 1 d . . .
H72A H 0.1325 0.3911 -0.2752 0.145 Uiso 1 1 calc R U .
H72B H 0.2185 0.4053 -0.2998 0.145 Uiso 1 1 calc R U .
H72C H 0.2515 0.3796 -0.2266 0.145 Uiso 1 1 calc R U .
C73 C 0.1694(17) 0.4375(4) -0.1754(17) 0.109(7) Uani 1 1 d . . .
H73A H 0.0947 0.4317 -0.2074 0.163 Uiso 1 1 calc R U .
H73B H 0.1871 0.4479 -0.1114 0.163 Uiso 1 1 calc R U .
H73C H 0.1792 0.4483 -0.2266 0.163 Uiso 1 1 calc R U .
C74 C 0.6391(16) 0.3943(4) 0.1079(17) 0.091(6) Uani 1 1 d . . .
H74 H 0.6111 0.3859 0.1526 0.110 Uiso 1 1 calc R U .
C75 C 0.6646(17) 0.3727(5) 0.0487(19) 0.108(7) Uani 1 1 d . . .
H75A H 0.7196 0.3610 0.1005 0.162 Uiso 1 1 calc R U .
H75B H 0.5995 0.3626 0.0044 0.162 Uiso 1 1 calc R U .
H75C H 0.6909 0.3807 0.0035 0.162 Uiso 1 1 calc R U .
C76 C 0.7440(16) 0.4088(5) 0.181(2) 0.116(8) Uani 1 1 d . . .
H76A H 0.7966 0.3963 0.2310 0.175 Uiso 1 1 calc R U .
H76B H 0.7724 0.4171 0.1385 0.175 Uiso 1 1 calc R U .
H76C H 0.7297 0.4223 0.2216 0.175 Uiso 1 1 calc R U .
C80 C 0.5477(14) 0.4238(3) 0.2661(16) 0.070(5) Uani 1 1 d . . .
C81 C 0.5830(16) 0.4521(3) 0.2701(19) 0.096(7) Uani 1 1 d . . .
H81A H 0.5229 0.4625 0.2172 0.145 Uiso 1 1 calc R U .
H81B H 0.6059 0.4593 0.3413 0.145 Uiso 1 1 calc R U .
H81C H 0.6428 0.4528 0.2545 0.145 Uiso 1 1 calc R U .
C82 C 0.1694(14) 0.4093(4) 0.122(2) 0.083(6) Uani 1 1 d . . .
C83 C 0.0557(14) 0.4182(4) 0.0521(17) 0.107(8) Uani 1 1 d . . .
H83A H 0.0272 0.4254 0.0968 0.160 Uiso 1 1 calc R U .
H83B H 0.0542 0.4317 0.0029 0.160 Uiso 1 1 calc R U .
H83C H 0.0118 0.4033 0.0115 0.160 Uiso 1 1 calc R U .
C84 C 0.2722(15) 0.3609(5) 0.4251(17) 0.085(6) Uani 1 1 d . . .
C85 C 0.2215(19) 0.3496(5) 0.4935(18) 0.108(7) Uani 1 1 d . . .
H85A H 0.2036 0.3311 0.4761 0.163 Uiso 1 1 calc R U .
H85B H 0.2731 0.3513 0.5694 0.163 Uiso 1 1 calc R U .
H85C H 0.1563 0.3594 0.4775 0.163 Uiso 1 1 calc R U .
C86 C 0.5322(19) 0.3243(4) 0.312(2) 0.108(9) Uani 1 1 d . . .
C87 C 0.5730(19) 0.3038(5) 0.262(2) 0.146(12) Uani 1 1 d . . .
H87A H 0.6271 0.3118 0.2473 0.219 Uiso 1 1 calc R U .
H87B H 0.6049 0.2892 0.3116 0.219 Uiso 1 1 calc R U .
H87C H 0.5130 0.2975 0.1956 0.219 Uiso 1 1 calc R U .
Cu5 Cu 0.90584(15) 0.62354(4) 0.53343(18) 0.0660(6) Uani 1 1 d . . .
Cu6 Cu 1.10087(15) 0.59047(4) 0.58757(17) 0.0666(6) Uani 1 1 d . . .
Cu7 Cu 1.05888(15) 0.61324(4) 0.77174(17) 0.0661(5) Uani 1 1 d . . .
Cu8 Cu 1.13440(15) 0.65197(4) 0.66422(17) 0.0697(6) Uani 1 1 d . . .
O20 O 1.2213(11) 0.5957(3) 0.8490(11) 0.093(4) Uani 1 1 d . . .
O21 O 1.0553(8) 0.6201(2) 0.6398(8) 0.066(3) Uani 1 1 d . . .
O22 O 0.9481(8) 0.5932(2) 0.4756(9) 0.070(3) Uani 1 1 d . . .
O23 O 1.1260(8) 0.6482(2) 0.7963(9) 0.065(3) Uani 1 1 d . . .
O24 O 1.1502(9) 0.6123(2) 0.4832(10) 0.078(3) Uani 1 1 d . . .
O25 O 1.1670(10) 0.6528(3) 0.5496(11) 0.084(3) Uani 1 1 d . . .
O26 O 0.8746(8) 0.6519(2) 0.6022(10) 0.079(4) Uani 1 1 d . . .
O27 O 0.9947(11) 0.6793(2) 0.5949(12) 0.090(4) Uani 1 1 d . . .
O28 O 0.8328(10) 0.5908(3) 0.5907(11) 0.084(3) Uani 1 1 d . . .
O29 O 0.9892(8) 0.5803(2) 0.7330(9) 0.068(3) Uani 1 1 d . . .
O31 O 1.2430(9) 0.5878(2) 0.7063(10) 0.073(3) Uani 1 1 d . . .
N21 N 0.7709(10) 0.6278(3) 0.3957(12) 0.070(4) Uani 1 1 d . . .
N22 N 1.1048(9) 0.5542(3) 0.5377(10) 0.060(3) Uani 1 1 d . . .
N23 N 1.2337(11) 0.6815(3) 0.7287(12) 0.073(4) Uani 1 1 d . . .
N24 N 1.0424(10) 0.6166(3) 0.9001(12) 0.069(4) Uani 1 1 d . . .
C101 C 0.7142(12) 0.6528(3) 0.3691(15) 0.070(5) Uani 1 1 d . . .
C102 C 0.7320(15) 0.6698(4) 0.3038(17) 0.084(6) Uani 1 1 d . . .
C103 C 0.6779(19) 0.6938(5) 0.280(2) 0.112(8) Uani 1 1 d . . .
H103 H 0.6836 0.7057 0.2317 0.135 Uiso 1 1 calc R U .
C104 C 0.6149(19) 0.7000(5) 0.328(2) 0.112(8) Uani 1 1 d . . .
H104 H 0.5840 0.7169 0.3174 0.134 Uiso 1 1 calc R U .
C105 C 0.5966(16) 0.6830(4) 0.389(2) 0.100(7) Uani 1 1 d . . .
H105 H 0.5492 0.6876 0.4155 0.120 Uiso 1 1 calc R U .
C106 C 0.6476(14) 0.6581(3) 0.4143(16) 0.079(5) Uani 1 1 d . . .
C107 C 0.7354(13) 0.6105(3) 0.3210(15) 0.069(5) Uani 1 1 d . . .
H107 H 0.6705 0.6148 0.2588 0.083 Uiso 1 1 calc R U .
C108 C 0.7828(11) 0.5850(3) 0.3203(13) 0.063(4) Uani 1 1 d . . .
C109 C 0.7200(13) 0.5689(3) 0.2325(14) 0.069(5) Uani 1 1 d . . .
H109 H 0.6506 0.5747 0.1817 0.083 Uiso 1 1 calc R U .
C110 C 0.7564(13) 0.5444(4) 0.2170(14) 0.067(5) Uani 1 1 d . . .
C111 C 0.8580(13) 0.5371(3) 0.2941(14) 0.068(4) Uani 1 1 d . . .
H111 H 0.8839 0.5204 0.2879 0.082 Uiso 1 1 calc R U .
C112 C 0.9249(12) 0.5529(3) 0.3811(13) 0.063(4) Uani 1 1 d . . .
C113 C 0.8886(13) 0.5775(3) 0.3970(14) 0.069(5) Uani 1 1 d . . .
C114 C 1.0311(13) 0.5431(3) 0.4573(13) 0.061(4) Uani 1 1 d . . .
H114 H 1.0468 0.5258 0.4442 0.073 Uiso 1 1 calc R U .
C115 C 1.2034(14) 0.5387(3) 0.6011(15) 0.071(5) Uani 1 1 d . . .
C116 C 1.2135(14) 0.5247(3) 0.6856(15) 0.071(5) Uani 1 1 d . . .
C117 C 1.3104(16) 0.5115(4) 0.7461(16) 0.090(6) Uani 1 1 d . . .
H117 H 1.3215 0.5022 0.8078 0.108 Uiso 1 1 calc R U .
C118 C 1.3910(15) 0.5120(4) 0.7174(17) 0.091(6) Uani 1 1 d . . .
H118 H 1.4563 0.5029 0.7595 0.109 Uiso 1 1 calc R U .
C119 C 1.3766(15) 0.5254(4) 0.6290(17) 0.084(5) Uani 1 1 d . . .
H119 H 1.4305 0.5250 0.6080 0.100 Uiso 1 1 calc R U .
C120 C 1.2822(13) 0.5398(3) 0.5689(15) 0.070(5) Uani 1 1 d . . .
C121 C 0.8052(17) 0.6634(4) 0.2592(19) 0.098(7) Uani 1 1 d . . .
H121 H 0.8299 0.6449 0.2775 0.118 Uiso 1 1 calc R U .
C122 C 0.906(2) 0.6820(6) 0.307(3) 0.154(12) Uani 1 1 d . . .
H12A H 0.9441 0.6804 0.3852 0.231 Uiso 1 1 calc R U .
H12B H 0.9546 0.6769 0.2796 0.231 Uiso 1 1 calc R U .
H12C H 0.8832 0.7002 0.2875 0.231 Uiso 1 1 calc R U .
C123 C 0.751(2) 0.6664(8) 0.142(2) 0.182(16) Uani 1 1 d . . .
H12D H 0.8009 0.6621 0.1156 0.274 Uiso 1 1 calc R U .
H12E H 0.6890 0.6546 0.1095 0.274 Uiso 1 1 calc R U .
H12F H 0.7262 0.6845 0.1230 0.274 Uiso 1 1 calc R U .
C124 C 0.6249(15) 0.6378(4) 0.4787(15) 0.082(5) Uani 1 1 d . . .
H124 H 0.6846 0.6248 0.5082 0.098 Uiso 1 1 calc R U .
C125 C 0.615(2) 0.6498(6) 0.569(2) 0.143(10) Uani 1 1 d . . .
H12G H 0.6003 0.6361 0.6077 0.215 Uiso 1 1 calc R U .
H12H H 0.6819 0.6587 0.6169 0.215 Uiso 1 1 calc R U .
H12I H 0.5559 0.6625 0.5405 0.215 Uiso 1 1 calc R U .
C126 C 0.5202(15) 0.6236(5) 0.4063(19) 0.121(8) Uani 1 1 d . . .
H12J H 0.5252 0.6156 0.3467 0.182 Uiso 1 1 calc R U .
H12K H 0.5075 0.6100 0.4469 0.182 Uiso 1 1 calc R U .
H12L H 0.4607 0.6361 0.3787 0.182 Uiso 1 1 calc R U .
C127 C 0.6834(12) 0.5280(3) 0.1213(14) 0.073(5) Uani 1 1 d . . .
C128 C 0.7384(16) 0.5026(4) 0.1173(18) 0.108(8) Uani 1 1 d . . .
H12M H 0.6894 0.4924 0.0547 0.162 Uiso 1 1 calc R U .
H12N H 0.8032 0.5068 0.1128 0.162 Uiso 1 1 calc R U .
H12O H 0.7578 0.4924 0.1818 0.162 Uiso 1 1 calc R U .
C129 C 0.6510(15) 0.5435(4) 0.0187(15) 0.087(6) Uani 1 1 d . . .
H12P H 0.6038 0.5328 -0.0429 0.131 Uiso 1 1 calc R U .
H12Q H 0.6132 0.5595 0.0196 0.131 Uiso 1 1 calc R U .
H12R H 0.7153 0.5482 0.0141 0.131 Uiso 1 1 calc R U .
C130 C 0.5823(15) 0.5203(4) 0.1275(19) 0.105(7) Uani 1 1 d . . .
H13A H 0.5355 0.5097 0.0652 0.158 Uiso 1 1 calc R U .
H13B H 0.6027 0.5102 0.1925 0.158 Uiso 1 1 calc R U .
H13C H 0.5442 0.5362 0.1286 0.158 Uiso 1 1 calc R U .
C131 C 1.1245(15) 0.5242(3) 0.7154(16) 0.077(5) Uani 1 1 d . . .
H131 H 1.0807 0.5404 0.6867 0.092 Uiso 1 1 calc R U .
C132 C 1.0528(15) 0.5009(3) 0.6617(17) 0.087(6) Uani 1 1 d . . .
H13D H 0.9949 0.5003 0.6802 0.130 Uiso 1 1 calc R U .
H13E H 1.0220 0.5025 0.5843 0.130 Uiso 1 1 calc R U .
H13F H 1.0950 0.4847 0.6858 0.130 Uiso 1 1 calc R U .
C133 C 1.1676(17) 0.5235(4) 0.8389(17) 0.095(6) Uani 1 1 d . . .
H13G H 1.2137 0.5387 0.8718 0.143 Uiso 1 1 calc R U .
H13H H 1.1071 0.5239 0.8535 0.143 Uiso 1 1 calc R U .
H13I H 1.2091 0.5074 0.8684 0.143 Uiso 1 1 calc R U .
C134 C 1.2705(14) 0.5556(3) 0.4712(15) 0.075(5) Uani 1 1 d . . .
H134 H 1.2042 0.5664 0.4457 0.089 Uiso 1 1 calc R U .
C135 C 1.2545(18) 0.5384(4) 0.3830(17) 0.101(7) Uani 1 1 d . . .
H13J H 1.1944 0.5265 0.3664 0.152 Uiso 1 1 calc R U .
H13K H 1.2389 0.5490 0.3202 0.152 Uiso 1 1 calc R U .
H13L H 1.3197 0.5281 0.4033 0.152 Uiso 1 1 calc R U .
C136 C 1.3642(16) 0.5746(4) 0.500(2) 0.103(7) Uani 1 1 d . . .
H13M H 1.3727 0.5858 0.5595 0.155 Uiso 1 1 calc R U .
H13N H 1.4302 0.5646 0.5216 0.155 Uiso 1 1 calc R U .
H13O H 1.3493 0.5855 0.4385 0.155 Uiso 1 1 calc R U .
C141 C 1.3002(14) 0.6911(3) 0.6888(15) 0.074(5) Uani 1 1 d . . .
C142 C 1.2723(15) 0.7122(4) 0.6211(18) 0.089(6) Uani 1 1 d . . .
C143 C 1.3436(18) 0.7211(4) 0.5841(19) 0.106(7) Uani 1 1 d . . .
H143 H 1.3281 0.7364 0.5413 0.128 Uiso 1 1 calc R U .
C144 C 1.4365(18) 0.7068(4) 0.6125(18) 0.098(6) Uani 1 1 d . . .
H144 H 1.4836 0.7119 0.5862 0.118 Uiso 1 1 calc R U .
C145 C 1.4616(17) 0.6853(4) 0.6772(18) 0.095(6) Uani 1 1 d . . .
H145 H 1.5254 0.6759 0.6948 0.113 Uiso 1 1 calc R U .
C146 C 1.3957(14) 0.6773(4) 0.7174(17) 0.081(5) Uani 1 1 d . . .
C147 C 1.2282(15) 0.6958(4) 0.7970(19) 0.094(6) Uani 1 1 d . . .
H147 H 1.2644 0.7121 0.8091 0.113 Uiso 1 1 calc R U .
C148 C 1.1737(15) 0.6913(3) 0.8625(16) 0.076(5) Uani 1 1 d . . .
C149 C 1.1788(19) 0.7103(5) 0.932(2) 0.121(8) Uani 1 1 d . . .
H149 H 1.2131 0.7263 0.9322 0.145 Uiso 1 1 calc R U .
C150 C 1.138(2) 0.7084(5) 1.004(2) 0.139(10) Uani 1 1 d . U .
C151 C 1.096(2) 0.6832(4) 1.005(2) 0.117(8) Uani 1 1 d . U .
H151 H 1.0706 0.6800 1.0547 0.140 Uiso 1 1 calc R U .
C152 C 1.0890(15) 0.6627(4) 0.9367(16) 0.081(5) Uani 1 1 d . . .
C153 C 1.1268(14) 0.6668(4) 0.8585(15) 0.079(5) Uani 1 1 d . . .
C154 C 1.0514(13) 0.6378(4) 0.9530(15) 0.076(5) Uani 1 1 d . . .
H154 H 1.0314 0.6369 1.0073 0.091 Uiso 1 1 calc R U .
C155 C 1.0124(13) 0.5939(4) 0.9410(14) 0.073(5) Uani 1 1 d . . .
C156 C 1.0996(16) 0.5799(4) 1.0233(18) 0.092(6) Uani 1 1 d . . .
C157 C 1.0720(16) 0.5562(4) 1.0590(18) 0.090(6) Uani 1 1 d . . .
H157 H 1.1274 0.5461 1.1132 0.108 Uiso 1 1 calc R U .
C158 C 0.9661(19) 0.5478(4) 1.0160(18) 0.098(7) Uani 1 1 d . . .
H158 H 0.9505 0.5316 1.0385 0.118 Uiso 1 1 calc R U .
C159 C 0.8842(17) 0.5628(5) 0.9413(19) 0.104(7) Uani 1 1 d . . .
H159 H 0.8121 0.5573 0.9154 0.124 Uiso 1 1 calc R U .
C160 C 0.9048(14) 0.5855(4) 0.9032(15) 0.080(5) Uani 1 1 d . . .
C161 C 1.1655(17) 0.7266(5) 0.581(3) 0.140(10) Uani 1 1 d . U .
H161 H 1.1227 0.7174 0.6097 0.168 Uiso 1 1 calc R U .
C162 C 1.176(3) 0.7542(5) 0.613(3) 0.176(15) Uani 1 1 d . . .
H16A H 1.1043 0.7620 0.5843 0.264 Uiso 1 1 calc R U .
H16B H 1.2132 0.7554 0.6906 0.264 Uiso 1 1 calc R U .
H16C H 1.2166 0.7636 0.5844 0.264 Uiso 1 1 calc R U .
C163 C 1.102(2) 0.7255(5) 0.457(3) 0.170(12) Uani 1 1 d . U .
H16D H 1.0933 0.7073 0.4337 0.255 Uiso 1 1 calc R U .
H16E H 1.0307 0.7334 0.4328 0.255 Uiso 1 1 calc R U .
H16F H 1.1405 0.7353 0.4280 0.255 Uiso 1 1 calc R U .
C164 C 1.4220(14) 0.6529(4) 0.7817(17) 0.092(6) Uani 1 1 d . . .
H164 H 1.3562 0.6481 0.7863 0.111 Uiso 1 1 calc R U .
C165 C 1.511(2) 0.6578(5) 0.897(2) 0.129(9) Uani 1 1 d . . .
H16G H 1.5270 0.6414 0.9377 0.194 Uiso 1 1 calc R U .
H16H H 1.5760 0.6639 0.8962 0.194 Uiso 1 1 calc R U .
H16I H 1.4873 0.6710 0.9303 0.194 Uiso 1 1 calc R U .
C166 C 1.4477(16) 0.6291(4) 0.7296(19) 0.111(8) Uani 1 1 d . . .
H16J H 1.4642 0.6138 0.7759 0.166 Uiso 1 1 calc R U .
H16K H 1.3855 0.6253 0.6603 0.166 Uiso 1 1 calc R U .
H16L H 1.5095 0.6333 0.7198 0.166 Uiso 1 1 calc R U .
C167 C 1.152(3) 0.7296(6) 1.082(3) 0.31(2) Uani 1 1 d D U .
C168 C 1.267(4) 0.7367(9) 1.150(4) 0.37(3) Uani 1 1 d D U .
H16M H 1.2981 0.7416 1.1046 0.552 Uiso 1 1 calc R U .
H16N H 1.2719 0.7516 1.1954 0.552 Uiso 1 1 calc R U .
H16O H 1.3058 0.7218 1.1945 0.552 Uiso 1 1 calc R U .
C169 C 1.110(4) 0.7227(7) 1.152(4) 0.34(2) Uani 1 1 d D U .
H16P H 1.1443 0.7064 1.1900 0.506 Uiso 1 1 calc R U .
H16Q H 1.1261 0.7367 1.2043 0.506 Uiso 1 1 calc R U .
H16R H 1.0328 0.7201 1.1111 0.506 Uiso 1 1 calc R U .
C170 C 1.101(4) 0.7538(8) 1.026(3) 0.37(3) Uani 1 1 d D U .
H17A H 1.1296 0.7585 0.9777 0.549 Uiso 1 1 calc R U .
H17B H 1.0237 0.7512 0.9845 0.549 Uiso 1 1 calc R U .
H17C H 1.1170 0.7679 1.0777 0.549 Uiso 1 1 calc R U .
C171 C 1.2142(13) 0.5890(4) 1.0725(15) 0.080(5) Uani 1 1 d . . .
H171 H 1.2212 0.6001 1.0187 0.096 Uiso 1 1 calc R U .
C172 C 1.2399(16) 0.6063(4) 1.1692(17) 0.104(7) Uani 1 1 d . . .
H17D H 1.3145 0.6122 1.2012 0.156 Uiso 1 1 calc R U .
H17E H 1.1921 0.6215 1.1467 0.156 Uiso 1 1 calc R U .
H17F H 1.2296 0.5962 1.2217 0.156 Uiso 1 1 calc R U .
C173 C 1.2971(16) 0.5669(4) 1.1048(18) 0.101(7) Uani 1 1 d . . .
H17G H 1.3693 0.5744 1.1359 0.152 Uiso 1 1 calc R U .
H17H H 1.2918 0.5556 1.1572 0.152 Uiso 1 1 calc R U .
H17I H 1.2832 0.5565 1.0418 0.152 Uiso 1 1 calc R U .
C174 C 0.8132(14) 0.6033(4) 0.8222(17) 0.083(6) Uani 1 1 d . . .
H174 H 0.8388 0.6119 0.7759 0.099 Uiso 1 1 calc R U .
C175 C 0.7839(16) 0.6247(5) 0.8774(19) 0.107(7) Uani 1 1 d . . .
H17J H 0.8480 0.6349 0.9235 0.161 Uiso 1 1 calc R U .
H17K H 0.7298 0.6362 0.8238 0.161 Uiso 1 1 calc R U .
H17L H 0.7551 0.6167 0.9204 0.161 Uiso 1 1 calc R U .
C176 C 0.7113(16) 0.5874(5) 0.7498(19) 0.118(8) Uani 1 1 d . . .
H17M H 0.7294 0.5736 0.7138 0.176 Uiso 1 1 calc R U .
H17N H 0.6826 0.5795 0.7932 0.176 Uiso 1 1 calc R U .
H17O H 0.6574 0.5990 0.6965 0.176 Uiso 1 1 calc R U .
C180 C 1.1770(13) 0.6358(3) 0.4879(15) 0.066(4) Uani 1 1 d . . .
C181 C 1.2216(15) 0.6459(4) 0.4212(16) 0.085(5) Uani 1 1 d . . .
H18A H 1.2377 0.6645 0.4355 0.127 Uiso 1 1 calc R U .
H18B H 1.2875 0.6363 0.4377 0.127 Uiso 1 1 calc R U .
H18C H 1.1693 0.6434 0.3459 0.127 Uiso 1 1 calc R U .
C182 C 0.9165(16) 0.6745(4) 0.6118(17) 0.085(6) Uani 1 1 d . . .
C183 C 0.8690(19) 0.6962(4) 0.648(2) 0.140(12) Uani 1 1 d . . .
H18D H 0.8098 0.6893 0.6569 0.210 Uiso 1 1 calc R U .
H18E H 0.9243 0.7034 0.7155 0.210 Uiso 1 1 calc R U .
H18F H 0.8420 0.7101 0.5939 0.210 Uiso 1 1 calc R U .
C184 C 0.8951(13) 0.5753(4) 0.6585(15) 0.072(5) Uani 1 1 d . . .
C185 C 0.8578(14) 0.5467(4) 0.6448(19) 0.102(7) Uani 1 1 d . . .
H18G H 0.9126 0.5361 0.7022 0.153 Uiso 1 1 calc R U .
H18H H 0.7905 0.5456 0.6474 0.153 Uiso 1 1 calc R U .
H18I H 0.8467 0.5401 0.5760 0.153 Uiso 1 1 calc R U .
C186 C 1.2730(16) 0.5877(4) 0.8048(18) 0.088(6) Uani 1 1 d . . .
C187 C 1.3839(13) 0.5777(4) 0.8758(15) 0.077(5) Uani 1 1 d . . .
H18J H 1.4161 0.5720 0.8324 0.115 Uiso 1 1 calc R U .
H18K H 1.4275 0.5918 0.9238 0.115 Uiso 1 1 calc R U .
H18L H 1.3807 0.5630 0.9178 0.115 Uiso 1 1 calc R U .
N200 N 0.8762(15) 0.4763(4) 0.3957(19) 0.121(7) Uani 1 1 d . . .
C200 C 0.8562(17) 0.4625(5) 0.445(2) 0.094(7) Uani 1 1 d . . .
C201 C 0.836(2) 0.4453(5) 0.519(2) 0.134(10) Uani 1 1 d . . .
H20A H 0.9042 0.4383 0.5745 0.201 Uiso 1 1 calc R U .
H20B H 0.7892 0.4307 0.4782 0.201 Uiso 1 1 calc R U .
H20C H 0.8012 0.4555 0.5513 0.201 Uiso 1 1 calc R U .
N201 N 0.5709(16) 0.5217(4) 0.5203(19) 0.123(7) Uani 1 1 d . . .
C202 C 0.5840(19) 0.5356(5) 0.461(2) 0.111(8) Uani 1 1 d . . .
C203 C 0.610(2) 0.5530(6) 0.401(2) 0.147(11) Uani 1 1 d . . .
H20D H 0.6835 0.5593 0.4442 0.220 Uiso 1 1 calc R U .
H20E H 0.5604 0.5678 0.3777 0.220 Uiso 1 1 calc R U .
H20F H 0.6043 0.5438 0.3381 0.220 Uiso 1 1 calc R U .
N202 N 0.4862(16) 0.6156(5) 0.1103(19) 0.131(9) Uani 1 1 d . . .
C204 C 0.445(2) 0.6348(7) 0.100(2) 0.116(9) Uani 1 1 d . . .
C205 C 0.386(3) 0.6580(8) 0.084(4) 0.24(2) Uani 1 1 d . . .
N203 N 0.9969(19) 0.6428(5) 0.156(2) 0.129(8) Uani 1 1 d . . .
C206 C 0.9892(19) 0.6223(7) 0.185(2) 0.107(8) Uani 1 1 d . . .
C207 C 0.9837(19) 0.5963(6) 0.228(2) 0.131(9) Uani 1 1 d . . .
H20G H 1.0249 0.5967 0.3063 0.196 Uiso 1 1 calc R U .
H20H H 1.0139 0.5830 0.2011 0.196 Uiso 1 1 calc R U .
H20I H 0.9088 0.5920 0.2063 0.196 Uiso 1 1 calc R U .
N204 N 0.471(2) 0.7260(7) 0.024(3) 0.193(13) Uani 1 1 d . . .
C208 C 0.496(3) 0.7317(8) -0.041(3) 0.162(14) Uani 1 1 d . . .
C209 C 0.536(3) 0.7385(6) -0.110(3) 0.180(15) Uani 1 1 d . . .
H20J H 0.5211 0.7570 -0.1296 0.270 Uiso 1 1 calc R U .
H20K H 0.5012 0.7277 -0.1744 0.270 Uiso 1 1 calc R U .
H20L H 0.6135 0.7355 -0.0744 0.270 Uiso 1 1 calc R U .
N205 N 0.4481(18) 0.3560(5) 0.7602(19) 0.122(7) Uani 1 1 d . . .
C210 C 0.4473(18) 0.3752(5) 0.7269(19) 0.096(6) Uani 1 1 d . . .
C211 C 0.4519(19) 0.4020(5) 0.6888(18) 0.106(7) Uani 1 1 d . . .
H21A H 0.4093 0.4139 0.7069 0.158 Uiso 1 1 calc R U .
H21B H 0.4229 0.4017 0.6114 0.158 Uiso 1 1 calc R U .
H21C H 0.5264 0.4080 0.7229 0.158 Uiso 1 1 calc R U .
N206 N 0.298(4) 0.7747(10) 0.884(5) 0.157(17) Uiso 0.5 1 d . . P
C212 C 0.336(4) 0.7864(11) 0.951(5) 0.129(17) Uiso 0.5 1 d . . P
C213 C 0.383(4) 0.8005(11) 1.037(4) 0.139(18) Uiso 0.5 1 d . . P
H21E H 0.4268 0.7891 1.0980 0.208 Uiso 0.5 1 calc R U P
H21F H 0.3292 0.8095 1.0490 0.208 Uiso 0.5 1 calc R U P
H21G H 0.4298 0.8135 1.0293 0.208 Uiso 0.5 1 calc R U P
N207 N -0.0371(16) 0.3874(4) 0.8053(17) 0.130(7) Uiso 1 1 d D . .
C214 C 0.018(2) 0.3675(5) 0.837(2) 0.160(11) Uiso 1 1 d D . .
C215 C 0.115(3) 0.3593(7) 0.933(3) 0.097(8) Uiso 0.5 1 d D . P
C216 C 0.017(3) 0.3398(5) 0.807(3) 0.097(8) Uiso 0.5 1 d D . P

loop_
_atom_site_aniso_label
_atom_site_aniso_U_11
_atom_site_aniso_U_22
_atom_site_aniso_U_33
_atom_site_aniso_U_23
_atom_site_aniso_U_13
_atom_site_aniso_U_12
Cu1 0.0609(11) 0.0644(12) 0.0693(15) -0.0019(10) 0.0198(11) 0.0023(9)
Cu2 0.0591(11) 0.0634(12) 0.0686(15) -0.0012(10) 0.0231(10) 0.0006(9)
Cu3 0.0694(12) 0.0614(12) 0.0775(16) -0.0013(10) 0.0314(11) -0.0056(9)
Cu4 0.0615(11) 0.0617(11) 0.0671(14) -0.0018(10) 0.0228(10) -0.0024(9)
N1 0.064(8) 0.063(9) 0.078(11) -0.008(8) 0.035(8) -0.001(7)
N2 0.050(7) 0.060(7) 0.068(10) 0.006(7) 0.019(7) 0.001(6)
N3 0.094(10) 0.073(9) 0.060(10) 0.003(8) 0.042(8) -0.016(8)
N4 0.061(8) 0.057(8) 0.083(11) -0.008(8) 0.017(7) -0.009(6)
O1 0.067(6) 0.080(7) 0.050(7) 0.001(5) 0.027(5) -0.005(6)
O2 0.065(7) 0.061(7) 0.065(8) -0.005(6) 0.015(6) -0.005(5)
O3 0.073(7) 0.076(7) 0.060(8) -0.008(6) 0.029(6) -0.008(6)
O4 0.070(7) 0.093(9) 0.086(10) 0.005(8) 0.035(7) -0.002(7)
O5 0.068(7) 0.072(7) 0.079(9) -0.004(6) 0.037(7) 0.000(6)
O6 0.066(7) 0.088(9) 0.076(9) 0.007(7) 0.007(6) 0.012(6)
O7 0.071(7) 0.088(9) 0.067(9) -0.012(7) 0.028(7) 0.011(7)
O8 0.122(10) 0.072(8) 0.094(10) -0.007(7) 0.072(9) -0.016(7)
O9 0.104(9) 0.073(8) 0.095(10) -0.007(8) 0.060(8) -0.001(7)
O10 0.063(7) 0.090(9) 0.107(11) -0.006(8) 0.026(7) 0.015(7)
O11 0.086(9) 0.085(10) 0.114(13) 0.033(8) 0.026(9) 0.007(8)
C1 0.063(10) 0.070(11) 0.089(15) 0.007(10) 0.032(10) -0.005(9)
C2 0.070(11) 0.093(14) 0.077(15) -0.010(11) 0.014(10) 0.006(10)
C3 0.085(13) 0.099(15) 0.108(18) 0.006(13) 0.036(13) 0.033(12)
C4 0.14(2) 0.073(13) 0.19(3) 0.035(15) 0.12(2) 0.041(13)
C5 0.119(16) 0.064(11) 0.121(19) 0.016(11) 0.055(15) 0.029(11)
C6 0.070(11) 0.067(11) 0.104(16) -0.009(11) 0.031(11) 0.015(9)
C7 0.047(8) 0.062(10) 0.086(13) 0.010(9) 0.023(8) -0.005(7)
C8 0.052(8) 0.073(11) 0.067(12) -0.004(9) 0.018(8) -0.015(8)
C9 0.056(9) 0.090(13) 0.072(13) 0.008(10) 0.015(9) -0.010(9)
C10 0.068(10) 0.060(10) 0.065(12) 0.001(8) 0.020(9) -0.009(8)
C11 0.068(10) 0.073(11) 0.071(12) -0.011(9) 0.032(9) 0.000(9)
C12 0.065(9) 0.060(9) 0.054(11) -0.008(8) 0.018(8) -0.001(8)
C13 0.051(8) 0.077(11) 0.055(11) 0.001(9) 0.025(8) 0.003(8)
C14 0.054(9) 0.077(11) 0.075(13) 0.000(10) 0.026(9) -0.001(8)
C15 0.066(9) 0.057(9) 0.067(12) -0.004(8) 0.030(9) -0.001(7)
C16 0.061(10) 0.087(12) 0.078(13) -0.001(10) 0.032(9) -0.006(9)
C17 0.066(10) 0.076(12) 0.091(15) -0.008(11) 0.027(10) 0.003(9)
C18 0.056(9) 0.101(14) 0.105(16) 0.018(13) 0.039(10) 0.004(9)
C19 0.072(11) 0.074(11) 0.064(12) 0.013(9) 0.022(9) 0.017(9)
C20 0.063(9) 0.086(12) 0.066(12) 0.010(10) 0.029(9) 0.000(9)
C21 0.060(10) 0.115(17) 0.095(17) -0.014(14) 0.024(11) 0.009(11)
C22 0.123(19) 0.14(2) 0.12(2) 0.010(17) 0.065(17) 0.029(16)
C23 0.093(15) 0.13(2) 0.17(3) -0.005(18) 0.076(17) -0.017(14)
C24 0.086(12) 0.074(12) 0.081(15) 0.009(10) 0.035(11) 0.011(10)
C25 0.14(2) 0.089(15) 0.18(3) -0.016(16) 0.10(2) -0.023(15)
C26 0.13(2) 0.15(2) 0.09(2) 0.028(17) 0.028(16) 0.027(17)
C27 0.068(10) 0.097(13) 0.062(12) -0.001(10) 0.031(9) -0.012(10)
C28 0.071(12) 0.122(17) 0.087(17) -0.011(14) 0.023(11) -0.009(12)
C29 0.078(12) 0.115(16) 0.118(18) -0.040(13) 0.059(12) -0.035(11)
C30 0.086(13) 0.080(13) 0.111(18) -0.030(12) 0.013(12) 0.006(11)
C31 0.065(10) 0.071(11) 0.102(16) 0.014(11) 0.045(10) -0.002(8)
C32 0.088(13) 0.080(13) 0.131(19) 0.026(12) 0.053(13) -0.005(11)
C33 0.143(19) 0.104(16) 0.090(17) -0.032(13) 0.072(15) -0.012(14)
C34 0.072(10) 0.079(11) 0.087(15) 0.005(10) 0.046(10) 0.016(9)
C35 0.100(15) 0.136(19) 0.072(15) 0.026(13) 0.038(12) 0.020(13)
C36 0.097(14) 0.081(13) 0.15(2) -0.012(13) 0.069(15) -0.017(11)
C41 0.115(17) 0.083(14) 0.108(18) -0.013(12) 0.067(15) -0.036(13)
C42 0.15(2) 0.096(16) 0.14(2) -0.001(15) 0.10(2) -0.036(16)
C43 0.20(3) 0.11(2) 0.20(3) -0.01(2) 0.15(3) -0.05(2)
C44 0.24(4) 0.11(2) 0.21(4) 0.00(2) 0.16(4) -0.05(3)
C45 0.112(18) 0.17(3) 0.15(3) -0.03(2) 0.075(19) -0.050(19)
C46 0.092(14) 0.107(17) 0.105(18) -0.001(14) 0.043(13) -0.026(13)
C47 0.086(12) 0.059(10) 0.076(13) -0.007(9) 0.037(10) -0.003(8)
C48 0.070(10) 0.078(11) 0.059(11) -0.006(9) 0.027(9) -0.008(8)
C49 0.075(11) 0.084(12) 0.092(15) -0.006(11) 0.033(11) -0.004(9)
C50 0.068(10) 0.060(10) 0.094(15) 0.002(9) 0.030(10) 0.005(8)
C51 0.075(10) 0.075(11) 0.098(15) 0.003(10) 0.044(10) -0.003(9)
C52 0.069(10) 0.074(11) 0.066(13) -0.001(9) 0.022(9) -0.005(8)
C53 0.065(10) 0.063(10) 0.082(14) 0.013(10) 0.038(10) 0.007(8)
C54 0.074(11) 0.068(11) 0.072(13) 0.009(10) 0.031(9) -0.003(9)
C55 0.087(12) 0.071(11) 0.066(12) 0.012(10) 0.028(10) -0.015(10)
C56 0.083(11) 0.070(11) 0.075(13) -0.013(10) 0.025(10) -0.006(9)
C57 0.133(19) 0.075(13) 0.096(17) 0.011(11) 0.057(15) -0.020(13)
C58 0.15(2) 0.099(17) 0.11(2) 0.000(15) 0.058(19) -0.027(17)
C59 0.131(19) 0.108(17) 0.12(2) -0.019(15) 0.074(17) -0.066(16)
C60 0.073(11) 0.088(13) 0.079(14) -0.012(10) 0.032(10) -0.032(10)
C61 0.20(3) 0.094(18) 0.20(3) 0.01(2) 0.15(3) -0.032(19)
C62 0.17(3) 0.14(2) 0.15(3) 0.01(2) 0.09(2) 0.042(19)
C63 0.20(3) 0.11(2) 0.14(3) 0.048(19) 0.05(2) -0.036(19)
C64 0.071(13) 0.14(2) 0.13(2) -0.006(18) 0.047(14) 0.002(13)
C65 0.102(17) 0.20(3) 0.14(3) -0.03(2) 0.058(18) -0.005(18)
C66 0.115(17) 0.13(2) 0.14(2) 0.017(17) 0.071(17) 0.027(15)
C67 0.097(13) 0.080(12) 0.114(18) -0.015(12) 0.048(13) -0.005(10)
C68 0.116(15) 0.114(16) 0.076(14) 0.000(12) 0.033(12) 0.008(13)
C69 0.134(19) 0.106(17) 0.14(2) -0.017(15) 0.070(17) 0.000(15)
C70 0.17(2) 0.097(15) 0.15(2) -0.056(15) 0.094(19) -0.065(16)
C71 0.089(12) 0.077(11) 0.073(13) -0.011(10) 0.031(10) -0.007(10)
C72 0.085(13) 0.111(15) 0.071(14) 0.001(12) 0.020(10) 0.009(11)
C73 0.102(15) 0.125(18) 0.079(15) 0.019(13) 0.027(12) 0.032(13)
C74 0.086(13) 0.107(15) 0.077(15) -0.010(12) 0.036(11) -0.008(12)
C75 0.100(14) 0.123(18) 0.103(18) -0.035(14) 0.051(14) 0.001(13)
C76 0.074(12) 0.14(2) 0.13(2) -0.015(16) 0.037(13) -0.020(13)
C80 0.069(11) 0.063(10) 0.083(14) 0.004(9) 0.042(11) -0.001(9)
C81 0.097(13) 0.056(10) 0.15(2) -0.029(11) 0.070(14) -0.008(9)
C82 0.062(10) 0.063(11) 0.12(2) -0.009(12) 0.041(12) 0.010(8)
C83 0.079(12) 0.095(14) 0.091(16) -0.015(12) -0.003(11) 0.027(11)
C84 0.071(11) 0.118(18) 0.074(15) 0.010(13) 0.040(10) -0.002(12)
C85 0.144(19) 0.117(17) 0.091(17) -0.016(13) 0.078(16) -0.038(15)
C86 0.076(14) 0.074(14) 0.11(2) -0.008(13) -0.002(13) -0.002(12)
C87 0.098(16) 0.13(2) 0.17(3) -0.060(18) 0.031(17) 0.030(14)
Cu5 0.0571(11) 0.0631(12) 0.0677(15) -0.0009(10) 0.0220(10) 0.0016(9)
Cu6 0.0573(11) 0.0632(11) 0.0672(14) -0.0013(10) 0.0203(10) 0.0014(9)
Cu7 0.0604(11) 0.0635(11) 0.0649(14) -0.0001(10) 0.0227(10) -0.0004(9)
Cu8 0.0625(11) 0.0641(12) 0.0731(15) -0.0028(11) 0.0252(10) -0.0043(9)
O20 0.087(9) 0.112(11) 0.070(9) 0.004(8) 0.031(7) 0.030(8)
O21 0.067(6) 0.072(7) 0.048(7) 0.004(5) 0.018(5) 0.005(5)
O22 0.070(7) 0.080(7) 0.049(7) 0.000(6) 0.021(6) -0.017(6)
O23 0.064(6) 0.071(7) 0.055(7) -0.017(6) 0.024(5) 0.000(5)
O24 0.074(7) 0.075(8) 0.083(9) 0.001(7) 0.037(6) -0.002(6)
O25 0.087(8) 0.074(8) 0.087(9) -0.002(7) 0.039(7) -0.015(7)
O26 0.043(5) 0.081(8) 0.092(10) -0.012(7) 0.017(6) 0.008(6)
O27 0.086(8) 0.070(8) 0.116(12) 0.017(7) 0.049(8) 0.001(7)
O28 0.075(7) 0.085(8) 0.085(9) -0.008(8) 0.034(7) -0.008(7)
O29 0.059(6) 0.074(7) 0.058(8) 0.003(6) 0.018(6) 0.004(5)
O31 0.066(7) 0.070(7) 0.064(9) 0.007(6) 0.017(6) -0.004(6)
N21 0.056(7) 0.064(8) 0.080(11) -0.003(8) 0.024(7) 0.005(6)
N22 0.042(6) 0.073(8) 0.048(8) 0.009(7) 0.008(6) 0.005(6)
N23 0.069(9) 0.091(10) 0.061(10) -0.010(8) 0.034(8) 0.011(8)
N24 0.067(8) 0.058(8) 0.078(10) 0.010(8) 0.032(8) -0.005(6)
C101 0.055(8) 0.050(8) 0.097(14) -0.002(9) 0.030(9) 0.008(7)
C102 0.079(12) 0.077(12) 0.083(15) -0.001(11) 0.028(11) -0.006(10)
C103 0.114(17) 0.106(17) 0.13(2) 0.036(15) 0.067(16) 0.028(14)
C104 0.107(17) 0.091(15) 0.12(2) 0.013(15) 0.046(16) 0.031(13)
C105 0.085(13) 0.093(15) 0.13(2) 0.013(14) 0.058(14) 0.025(11)
C106 0.069(10) 0.069(11) 0.094(15) 0.003(10) 0.035(10) 0.009(9)
C107 0.065(9) 0.059(9) 0.073(12) -0.021(9) 0.024(9) 0.007(8)
C108 0.053(8) 0.057(9) 0.067(12) 0.009(8) 0.020(8) 0.007(7)
C109 0.065(9) 0.068(10) 0.070(12) -0.010(9) 0.029(9) -0.002(8)
C110 0.064(10) 0.075(11) 0.054(11) -0.011(9) 0.022(9) -0.003(8)
C111 0.065(10) 0.068(10) 0.064(12) 0.001(9) 0.026(9) -0.004(8)
C112 0.054(8) 0.072(10) 0.060(11) 0.008(9) 0.025(8) 0.009(8)
C113 0.069(10) 0.075(11) 0.051(11) 0.001(9) 0.019(9) 0.001(9)
C114 0.067(10) 0.065(10) 0.053(11) 0.012(8) 0.031(9) 0.016(8)
C115 0.069(10) 0.074(11) 0.057(12) -0.005(9) 0.019(9) -0.007(9)
C116 0.076(11) 0.066(10) 0.059(12) -0.002(9) 0.022(9) 0.005(8)
C117 0.089(14) 0.095(14) 0.072(14) 0.012(11) 0.026(11) 0.013(11)
C118 0.069(11) 0.102(15) 0.074(15) 0.003(12) 0.013(10) 0.015(10)
C119 0.086(12) 0.071(11) 0.082(15) -0.001(11) 0.032(11) 0.010(9)
C120 0.060(9) 0.071(10) 0.079(13) 0.004(9) 0.034(9) 0.012(8)
C121 0.088(13) 0.086(14) 0.11(2) -0.006(12) 0.035(13) 0.009(11)
C122 0.12(2) 0.16(3) 0.19(3) -0.08(2) 0.09(2) -0.036(19)
C123 0.105(18) 0.34(5) 0.072(19) 0.00(2) 0.022(15) 0.02(2)
C124 0.084(12) 0.092(13) 0.073(13) -0.002(11) 0.041(10) 0.008(10)
C125 0.15(2) 0.18(3) 0.12(2) 0.01(2) 0.083(19) 0.03(2)
C126 0.066(11) 0.122(18) 0.13(2) 0.014(15) 0.011(12) -0.013(12)
C127 0.058(9) 0.069(10) 0.066(12) -0.021(9) 0.010(8) 0.001(8)
C128 0.080(13) 0.103(15) 0.108(18) -0.047(13) 0.020(12) -0.011(11)
C129 0.075(11) 0.101(14) 0.060(13) -0.010(11) 0.012(9) -0.002(10)
C130 0.081(13) 0.111(16) 0.123(19) -0.039(14) 0.048(13) -0.032(12)
C131 0.087(12) 0.065(10) 0.095(15) 0.009(10) 0.057(11) -0.003(9)
C132 0.100(13) 0.068(11) 0.104(16) 0.006(10) 0.059(12) 0.002(10)
C133 0.111(16) 0.098(15) 0.086(16) -0.004(12) 0.055(13) -0.011(12)
C134 0.069(10) 0.067(10) 0.078(14) -0.012(10) 0.029(9) 0.005(8)
C135 0.129(18) 0.105(15) 0.086(16) -0.001(13) 0.065(14) -0.008(13)
C136 0.085(13) 0.082(13) 0.15(2) 0.018(13) 0.059(14) -0.003(11)
C141 0.080(11) 0.063(10) 0.079(13) 0.002(9) 0.038(10) 0.003(9)
C142 0.075(11) 0.075(12) 0.116(17) 0.001(11) 0.045(11) -0.021(9)
C143 0.095(14) 0.093(14) 0.114(19) 0.021(13) 0.037(13) -0.031(12)
C144 0.105(15) 0.100(15) 0.099(17) -0.012(13) 0.056(13) -0.038(13)
C145 0.091(13) 0.100(15) 0.107(17) 0.003(13) 0.059(13) -0.016(11)
C146 0.070(10) 0.075(11) 0.106(16) -0.008(10) 0.048(11) -0.017(9)
C147 0.070(11) 0.101(15) 0.108(18) 0.012(14) 0.041(12) -0.022(11)
C148 0.097(12) 0.052(9) 0.096(15) -0.027(9) 0.060(11) -0.018(9)
C149 0.134(19) 0.107(17) 0.15(2) -0.034(16) 0.088(18) -0.046(15)
C150 0.19(3) 0.111(15) 0.16(2) -0.064(15) 0.12(2) -0.057(15)
C151 0.15(2) 0.104(14) 0.14(2) -0.054(14) 0.106(18) -0.036(13)
C152 0.088(12) 0.081(12) 0.076(14) -0.020(10) 0.041(11) -0.007(9)
C153 0.068(10) 0.110(15) 0.051(12) 0.001(10) 0.023(9) -0.009(10)
C154 0.068(10) 0.082(13) 0.071(13) -0.005(10) 0.028(9) -0.009(9)
C155 0.068(10) 0.077(11) 0.061(11) -0.016(9) 0.021(9) -0.004(9)
C156 0.082(12) 0.084(13) 0.090(16) 0.017(11) 0.026(11) -0.002(10)
C157 0.091(13) 0.079(12) 0.098(16) 0.017(11) 0.044(12) 0.013(11)
C158 0.114(17) 0.098(15) 0.086(16) 0.006(12) 0.051(14) -0.028(13)
C159 0.085(14) 0.130(19) 0.090(17) -0.006(14) 0.037(13) -0.026(13)
C160 0.069(10) 0.083(12) 0.081(13) 0.024(10) 0.032(10) -0.008(9)
C161 0.075(13) 0.097(15) 0.21(2) 0.067(16) 0.035(13) 0.010(12)
C162 0.18(3) 0.11(2) 0.30(5) 0.05(2) 0.16(3) 0.064(19)
C163 0.118(19) 0.107(17) 0.21(2) 0.071(16) 0.017(14) -0.012(14)
C164 0.062(10) 0.091(13) 0.104(17) 0.016(12) 0.025(10) 0.000(10)
C165 0.14(2) 0.13(2) 0.14(3) -0.003(18) 0.09(2) -0.026(17)
C166 0.082(12) 0.115(17) 0.123(19) -0.030(14) 0.040(13) 0.008(12)
C167 0.52(5) 0.18(3) 0.47(5) -0.24(3) 0.43(5) -0.21(3)
C168 0.54(5) 0.27(4) 0.50(6) -0.25(4) 0.43(5) -0.22(3)
C169 0.55(6) 0.23(3) 0.47(5) -0.24(3) 0.44(5) -0.20(3)
C170 0.61(6) 0.22(3) 0.50(5) -0.22(3) 0.45(5) -0.16(4)
C171 0.074(11) 0.081(11) 0.068(12) 0.003(10) 0.022(9) 0.001(9)
C172 0.084(13) 0.110(16) 0.082(15) -0.011(12) 0.012(11) -0.012(11)
C173 0.086(13) 0.093(13) 0.109(18) 0.003(12) 0.034(12) 0.012(11)
C174 0.062(10) 0.088(13) 0.090(15) -0.001(11) 0.030(10) 0.000(9)
C175 0.079(12) 0.128(18) 0.110(18) -0.022(15) 0.043(13) -0.014(13)
C176 0.086(13) 0.14(2) 0.102(18) -0.010(16) 0.026(12) -0.026(14)
C180 0.063(9) 0.056(10) 0.069(12) 0.003(9) 0.024(9) -0.002(8)
C181 0.088(12) 0.072(11) 0.088(14) 0.009(10) 0.038(11) -0.002(9)
C182 0.079(12) 0.075(13) 0.082(15) -0.013(10) 0.023(11) -0.002(10)
C183 0.114(17) 0.066(12) 0.24(3) -0.065(16) 0.09(2) 0.003(11)
C184 0.061(10) 0.091(13) 0.064(13) 0.011(10) 0.030(10) 0.004(9)
C185 0.065(10) 0.082(12) 0.15(2) 0.019(12) 0.040(12) -0.025(10)
C186 0.077(13) 0.073(12) 0.063(15) -0.004(11) -0.006(11) -0.005(10)
C187 0.063(10) 0.081(12) 0.066(13) -0.004(9) 0.015(9) 0.002(8)
N200 0.086(12) 0.123(17) 0.133(19) 0.016(14) 0.036(12) -0.016(11)
C200 0.076(12) 0.094(16) 0.094(18) -0.028(13) 0.028(12) -0.010(11)
C201 0.14(2) 0.13(2) 0.11(2) -0.025(17) 0.053(18) -0.069(18)
N201 0.109(14) 0.122(16) 0.134(19) 0.031(14) 0.055(13) -0.005(12)
C202 0.103(16) 0.108(17) 0.100(18) 0.026(14) 0.031(14) -0.018(13)
C203 0.17(3) 0.14(2) 0.13(2) 0.013(19) 0.08(2) -0.06(2)
N202 0.084(13) 0.14(2) 0.120(17) -0.046(15) 0.013(11) -0.007(12)
C204 0.086(16) 0.17(3) 0.100(19) -0.041(19) 0.048(15) -0.039(17)
C205 0.17(3) 0.22(4) 0.38(6) 0.18(4) 0.17(4) 0.07(3)
N203 0.117(16) 0.16(2) 0.12(2) -0.040(18) 0.064(14) -0.001(17)
C206 0.081(13) 0.16(3) 0.079(17) -0.032(19) 0.040(12) -0.014(18)
C207 0.094(15) 0.15(2) 0.13(2) 0.025(19) 0.042(15) -0.021(16)
N204 0.14(2) 0.24(3) 0.19(3) -0.02(3) 0.07(2) -0.04(2)
C208 0.14(2) 0.21(4) 0.13(3) -0.05(3) 0.06(2) -0.08(2)
C209 0.29(4) 0.13(2) 0.17(3) -0.04(2) 0.16(3) -0.09(3)
N205 0.155(19) 0.127(17) 0.127(19) 0.020(14) 0.102(17) 0.009(15)
C210 0.103(15) 0.105(16) 0.086(16) 0.014(13) 0.051(13) 0.008(13)
C211 0.118(17) 0.125(19) 0.083(16) 0.002(14) 0.056(14) -0.019(14)

loop_
_atom_type_symbol
_atom_type_description
_atom_type_scat_dispersion_real
_atom_type_scat_dispersion_imag
_atom_type_scat_source
Cu Cu 0.3201 1.2651 'International Tables Vol C Tables 4.2.6.8 and 6.1.1.4'
C C 0.0033 0.0016 'International Tables Vol C Tables 4.2.6.8 and 6.1.1.4'
H H 0.0000 0.0000 'International Tables Vol C Tables 4.2.6.8 and 6.1.1.4'
N N 0.0061 0.0033 'International Tables Vol C Tables 4.2.6.8 and 6.1.1.4'
O O 0.0106 0.0060 'International Tables Vol C Tables 4.2.6.8 and 6.1.1.4'

loop_
_geom_angle_atom_site_label_1
_geom_angle_atom_site_label_2
_geom_angle_atom_site_label_3
_geom_angle
O1 Cu1 O10 96.1(5)
O1 Cu1 N1 160.8(5)
O10 Cu1 N1 94.4(6)
O1 Cu1 O2 79.9(4)
O10 Cu1 O2 175.8(5)
N1 Cu1 O2 89.7(5)
O1 Cu1 O4 99.8(5)
O10 Cu1 O4 94.8(6)
N1 Cu1 O4 95.2(5)
O2 Cu1 O4 84.5(5)
O1 Cu1 Cu2 39.0(3)
O10 Cu1 Cu2 135.0(4)
N1 Cu1 Cu2 129.5(4)
O2 Cu1 Cu2 41.0(3)
O4 Cu1 Cu2 91.0(3)
O7 Cu2 O1 98.3(5)
O7 Cu2 O2 177.4(6)
O1 Cu2 O2 80.1(5)
O7 Cu2 N2 91.9(5)
O1 Cu2 N2 160.4(5)
O2 Cu2 N2 89.1(5)
O7 Cu2 O9 94.0(6)
O1 Cu2 O9 97.1(5)
O2 Cu2 O9 88.3(5)
N2 Cu2 O9 98.9(5)
O7 Cu2 Cu1 136.9(4)
O1 Cu2 Cu1 38.8(3)
O2 Cu2 Cu1 41.3(3)
N2 Cu2 Cu1 127.6(4)
O9 Cu2 Cu1 95.7(3)
O8 Cu3 O1 102.3(5)
O8 Cu3 O3 171.2(6)
O1 Cu3 O3 78.7(5)
O8 Cu3 N3 89.4(6)
O1 Cu3 N3 164.9(5)
O3 Cu3 N3 88.3(5)
O8 Cu3 O11 97.1(6)
O1 Cu3 O11 96.0(5)
O3 Cu3 O11 91.5(6)
N3 Cu3 O11 91.9(6)
O8 Cu3 Cu4 138.2(4)
O1 Cu3 Cu4 38.6(3)
O3 Cu3 Cu4 40.8(3)
N3 Cu3 Cu4 127.1(4)
O11 Cu3 Cu4 100.8(4)
O5 Cu4 O1 96.4(5)
O5 Cu4 O3 174.3(5)
O1 Cu4 O3 78.2(5)
O5 Cu4 N4 93.8(5)
O1 Cu4 N4 163.6(5)
O3 Cu4 N4 91.0(5)
O5 Cu4 O6 94.3(5)
O1 Cu4 O6 92.2(5)
O3 Cu4 O6 88.0(5)
N4 Cu4 O6 99.8(5)
O5 Cu4 Cu3 133.8(4)
O1 Cu4 Cu3 37.8(3)
O3 Cu4 Cu3 41.1(4)
N4 Cu4 Cu3 132.0(4)
O6 Cu4 Cu3 84.4(3)
C7 N1 C1 114.0(15)
C7 N1 Cu1 124.4(12)
C1 N1 Cu1 121.4(12)
C14 N2 C15 114.5(13)
C14 N2 Cu2 127.4(11)
C15 N2 Cu2 118.1(10)
C47 N3 C41 114.8(15)
C47 N3 Cu3 125.2(12)
C41 N3 Cu3 119.9(13)
C54 N4 C55 114.5(17)
C54 N4 Cu4 124.0(13)
C55 N4 Cu4 121.4(12)
Cu3 O1 Cu1 114.3(6)
Cu3 O1 Cu4 103.6(5)
Cu1 O1 Cu4 105.4(5)
Cu3 O1 Cu2 119.5(5)
Cu1 O1 Cu2 102.2(5)
Cu4 O1 Cu2 111.3(5)
C13 O2 Cu2 133.4(10)
C13 O2 Cu1 126.5(10)
Cu2 O2 Cu1 97.6(5)
C53 O3 Cu4 131.0(11)
C53 O3 Cu3 130.9(11)
Cu4 O3 Cu3 98.1(5)
C80 O4 Cu1 116.7(11)
C80 O5 Cu4 124.1(11)
C82 O6 Cu4 127.3(13)
C82 O7 Cu2 132.6(12)
C84 O8 Cu3 134.2(13)
C84 O9 Cu2 124.0(13)
C86 O10 Cu1 116.5(17)
C86 O11 Cu3 112.7(15)
C6 C1 C2 123.9(18)
C6 C1 N1 118.5(16)
C2 C1 N1 117.4(17)
C21 C2 C1 124.4(19)
C21 C2 C3 124(2)
C1 C2 C3 112(2)
C4 C3 C2 124(2)
C4 C3 H3 117.8
C2 C3 H3 117.8
C3 C4 C5 119(2)
C3 C4 H4 120.4
C5 C4 H4 120.4
C4 C5 C6 122(2)
C4 C5 H5 119.0
C6 C5 H5 119.0
C1 C6 C5 118.5(19)
C1 C6 C24 124.2(16)
C5 C6 C24 117(2)
N1 C7 C8 127.9(15)
N1 C7 H7 116.0
C8 C7 H7 116.0
C9 C8 C13 122.0(17)
C9 C8 C7 116.5(15)
C13 C8 C7 121.4(15)
C8 C9 C10 122.5(16)
C8 C9 H9 118.7
C10 C9 H9 118.7
C11 C10 C9 116.1(16)
C11 C10 C27 122.5(17)
C9 C10 C27 121.4(15)
C10 C11 C12 123.7(16)
C10 C11 H11 118.2
C12 C11 H11 118.2
C11 C12 C14 116.9(15)
C11 C12 C13 117.9(14)
C14 C12 C13 125.2(15)
O2 C13 C8 123.2(15)
O2 C13 C12 118.9(13)
C8 C13 C12 117.7(15)
N2 C14 C12 126.0(16)
N2 C14 H14 117.0
C12 C14 H14 117.0
C20 C15 C16 123.1(15)
C20 C15 N2 120.1(14)
C16 C15 N2 116.7(15)
C17 C16 C15 115.0(18)
C17 C16 C31 123.0(17)
C15 C16 C31 121.9(16)
C18 C17 C16 122.3(19)
C18 C17 H17 118.9
C16 C17 H17 118.9
C19 C18 C17 120.8(18)
C19 C18 H18 119.6
C17 C18 H18 119.6
C18 C19 C20 121.9(18)
C18 C19 H19 119.1
C20 C19 H19 119.1
C19 C20 C15 116.9(16)
C19 C20 C34 122.4(17)
C15 C20 C34 120.6(15)
C2 C21 C23 112(2)
C2 C21 C22 115(2)
C23 C21 C22 111.4(19)
C2 C21 H21 106.2
C23 C21 H21 106.2
C22 C21 H21 106.2
C21 C22 H22A 109.5
C21 C22 H22B 109.5
H22A C22 H22B 109.5
C21 C22 H22C 109.5
H22A C22 H22C 109.5
H22B C22 H22C 109.5
C21 C23 H23A 109.5
C21 C23 H23B 109.5
H23A C23 H23B 109.5
C21 C23 H23C 109.5
H23A C23 H23C 109.5
H23B C23 H23C 109.5
C25 C24 C26 115(2)
C25 C24 C6 110.0(17)
C26 C24 C6 111.3(18)
C25 C24 H24 106.5
C26 C24 H24 106.5
C6 C24 H24 106.5
C24 C25 H25A 109.5
C24 C25 H25B 109.5
H25A C25 H25B 109.5
C24 C25 H25C 109.5
H25A C25 H25C 109.5
H25B C25 H25C 109.5
C24 C26 H26A 109.5
C24 C26 H26B 109.5
H26A C26 H26B 109.5
C24 C26 H26C 109.5
H26A C26 H26C 109.5
H26B C26 H26C 109.5
C30 C27 C10 113.9(15)
C30 C27 C29 109.3(17)
C10 C27 C29 109.4(15)
C30 C27 C28 107.7(18)
C10 C27 C28 108.5(16)
C29 C27 C28 107.8(16)
C27 C28 H28A 109.5
C27 C28 H28B 109.5
H28A C28 H28B 109.5
C27 C28 H28C 109.5
H28A C28 H28C 109.5
H28B C28 H28C 109.5
C27 C29 H29A 109.5
C27 C29 H29B 109.5
H29A C29 H29B 109.5
C27 C29 H29C 109.5
H29A C29 H29C 109.5
H29B C29 H29C 109.5
C27 C30 H30A 109.5
C27 C30 H30B 109.5
H30A C30 H30B 109.5
C27 C30 H30C 109.5
H30A C30 H30C 109.5
H30B C30 H30C 109.5
C16 C31 C33 111.8(17)
C16 C31 C32 110.3(16)
C33 C31 C32 110.4(17)
C16 C31 H31 108.1
C33 C31 H31 108.1
C32 C31 H31 108.1
C31 C32 H32A 109.5
C31 C32 H32B 109.5
H32A C32 H32B 109.5
C31 C32 H32C 109.5
H32A C32 H32C 109.5
H32B C32 H32C 109.5
C31 C33 H33A 109.5
C31 C33 H33B 109.5
H33A C33 H33B 109.5
C31 C33 H33C 109.5
H33A C33 H33C 109.5
H33B C33 H33C 109.5
C36 C34 C35 112.3(18)
C36 C34 C20 110.9(16)
C35 C34 C20 111.6(16)
C36 C34 H34 107.2
C35 C34 H34 107.2
C20 C34 H34 107.2
C34 C35 H35A 109.5
C34 C35 H35B 109.5
H35A C35 H35B 109.5
C34 C35 H35C 109.5
H35A C35 H35C 109.5
H35B C35 H35C 109.5
C34 C36 H36A 109.5
C34 C36 H36B 109.5
H36A C36 H36B 109.5
C34 C36 H36C 109.5
H36A C36 H36C 109.5
H36B C36 H36C 109.5
C46 C41 C42 126(2)
C46 C41 N3 118(2)
C42 C41 N3 116(2)
C41 C42 C43 116(3)
C41 C42 C61 127(2)
C43 C42 C61 116(3)
C44 C43 C42 119(3)
C44 C43 H43 120.5
C42 C43 H43 120.5
C43 C44 C45 125(3)
C43 C44 H44 117.7
C45 C44 H44 117.7
C44 C45 C46 119(3)
C44 C45 H45 120.4
C46 C45 H45 120.4
C41 C46 C45 114(2)
C41 C46 C64 124(2)
C45 C46 C64 121(2)
N3 C47 C48 128.3(17)
N3 C47 H47 115.9
C48 C47 H47 115.9
C53 C48 C49 119.2(18)
C53 C48 C47 123.7(17)
C49 C48 C47 116.8(17)
C50 C49 C48 122.9(18)
C50 C49 H49 118.6
C48 C49 H49 118.6
C51 C50 C49 116.1(19)
C51 C50 C67 119.5(19)
C49 C50 C67 124.3(17)
C50 C51 C52 124(2)
C50 C51 H51 117.8
C52 C51 H51 117.8
C53 C52 C51 118.5(17)
C53 C52 C54 125.6(18)
C51 C52 C54 115.5(18)
O3 C53 C48 121.0(17)
O3 C53 C52 119.7(16)
C48 C53 C52 118.9(18)
N4 C54 C52 128.2(19)
N4 C54 H54 115.9
C52 C54 H54 115.9
C56 C55 N4 118.7(16)
C56 C55 C60 121.0(17)
N4 C55 C60 120.2(16)
C55 C56 C57 119.1(18)
C55 C56 C71 121.0(17)
C57 C56 C71 119.8(19)
C58 C57 C56 121(2)
C58 C57 H57 119.5
C56 C57 H57 119.5
C57 C58 C59 120(2)
C57 C58 H58 120.2
C59 C58 H58 120.2
C60 C59 C58 123(2)
C60 C59 H59 118.4
C58 C59 H59 118.4
C59 C60 C55 116(2)
C59 C60 C74 124.2(19)
C55 C60 C74 119.5(16)
C62 C61 C63 114(3)
C62 C61 C42 108(3)
C63 C61 C42 114(3)
C62 C61 H61 106.7
C63 C61 H61 106.7
C42 C61 H61 106.7
C61 C62 H62A 109.5
C61 C62 H62B 109.5
H62A C62 H62B 109.5
C61 C62 H62C 109.5
H62A C62 H62C 109.5
H62B C62 H62C 109.5
C61 C63 H63A 109.5
C61 C63 H63B 109.5
H63A C63 H63B 109.5
C61 C63 H63C 109.5
H63A C63 H63C 109.5
H63B C63 H63C 109.5
C65 C64 C66 112(2)
C65 C64 C46 114(2)
C66 C64 C46 111(2)
C65 C64 H64 106.6
C66 C64 H64 106.6
C46 C64 H64 106.6
C64 C65 H65A 109.5
C64 C65 H65B 109.5
H65A C65 H65B 109.5
C64 C65 H65C 109.5
H65A C65 H65C 109.5
H65B C65 H65C 109.5
C64 C66 H66A 109.5
C64 C66 H66B 109.5
H66A C66 H66B 109.5
C64 C66 H66C 109.5
H66A C66 H66C 109.5
H66B C66 H66C 109.5
C69 C67 C70 108.8(18)
C69 C67 C68 111(2)
C70 C67 C68 109.5(18)
C69 C67 C50 111.6(17)
C70 C67 C50 108.8(18)
C68 C67 C50 106.7(16)
C67 C68 H68A 109.5
C67 C68 H68B 109.5
H68A C68 H68B 109.5
C67 C68 H68C 109.5
H68A C68 H68C 109.5
H68B C68 H68C 109.5
C67 C69 H69A 109.5
C67 C69 H69B 109.5
H69A C69 H69B 109.5
C67 C69 H69C 109.5
H69A C69 H69C 109.5
H69B C69 H69C 109.5
C67 C70 H70A 109.5
C67 C70 H70B 109.5
H70A C70 H70B 109.5
C67 C70 H70C 109.5
H70A C70 H70C 109.5
H70B C70 H70C 109.5
C56 C71 C73 111.7(16)
C56 C71 C72 112.9(17)
C73 C71 C72 108.7(16)
C56 C71 H71 107.8
C73 C71 H71 107.8
C72 C71 H71 107.8
C71 C72 H72A 109.5
C71 C72 H72B 109.5
H72A C72 H72B 109.5
C71 C72 H72C 109.5
H72A C72 H72C 109.5
H72B C72 H72C 109.5
C71 C73 H73A 109.5
C71 C73 H73B 109.5
H73A C73 H73B 109.5
C71 C73 H73C 109.5
H73A C73 H73C 109.5
H73B C73 H73C 109.5
C60 C74 C75 110.2(18)
C60 C74 C76 112.2(18)
C75 C74 C76 108.3(18)
C60 C74 H74 108.7
C75 C74 H74 108.7
C76 C74 H74 108.7
C74 C75 H75A 109.5
C74 C75 H75B 109.5
H75A C75 H75B 109.5
C74 C75 H75C 109.5
H75A C75 H75C 109.5
H75B C75 H75C 109.5
C74 C76 H76A 109.5
C74 C76 H76B 109.5
H76A C76 H76B 109.5
C74 C76 H76C 109.5
H76A C76 H76C 109.5
H76B C76 H76C 109.5
O4 C80 O5 126.7(16)
O4 C80 C81 119.5(17)
O5 C80 C81 113.5(17)
C80 C81 H81A 109.5
C80 C81 H81B 109.5
H81A C81 H81B 109.5
C80 C81 H81C 109.5
H81A C81 H81C 109.5
H81B C81 H81C 109.5
O6 C82 O7 123.7(17)
O6 C82 C83 117(2)
O7 C82 C83 119(2)
C82 C83 H83A 109.5
C82 C83 H83B 109.5
H83A C83 H83B 109.5
C82 C83 H83C 109.5
H83A C83 H83C 109.5
H83B C83 H83C 109.5
O9 C84 O8 129.9(18)
O9 C84 C85 117(2)
O8 C84 C85 113(2)
C84 C85 H85A 109.5
C84 C85 H85B 109.5
H85A C85 H85B 109.5
C84 C85 H85C 109.5
H85A C85 H85C 109.5
H85B C85 H85C 109.5
O11 C86 O10 129(3)
O11 C86 C87 120(2)
O10 C86 C87 110(3)
C86 C87 H87A 109.5
C86 C87 H87B 109.5
H87A C87 H87B 109.5
C86 C87 H87C 109.5
H87A C87 H87C 109.5
H87B C87 H87C 109.5
O26 Cu5 O21 95.9(5)
O26 Cu5 O22 174.8(5)
O21 Cu5 O22 79.5(4)
O26 Cu5 N21 94.3(5)
O21 Cu5 N21 163.1(6)
O22 Cu5 N21 90.8(5)
O26 Cu5 O28 96.2(5)
O21 Cu5 O28 99.5(5)
O22 Cu5 O28 82.1(5)
N21 Cu5 O28 92.7(5)
O26 Cu5 Cu6 134.7(3)
O21 Cu5 Cu6 38.8(3)
O22 Cu5 Cu6 40.7(3)
N21 Cu5 Cu6 130.1(4)
O28 Cu5 Cu6 91.1(3)
O31 Cu6 O21 96.9(5)
O31 Cu6 O22 174.0(5)
O21 Cu6 O22 79.4(5)
O31 Cu6 N22 92.9(5)
O21 Cu6 N22 159.6(5)
O22 Cu6 N22 89.2(5)
O31 Cu6 O24 95.3(5)
O21 Cu6 O24 98.1(5)
O22 Cu6 O24 89.9(4)
N22 Cu6 O24 98.7(5)
O31 Cu6 Cu5 135.6(4)
O21 Cu6 Cu5 38.9(3)
O22 Cu6 Cu5 40.5(4)
N22 Cu6 Cu5 127.5(3)
O24 Cu6 Cu5 95.5(3)
O29 Cu7 O21 96.5(5)
O29 Cu7 N24 93.9(6)
O21 Cu7 N24 162.8(5)
O29 Cu7 O23 174.1(5)
O21 Cu7 O23 77.9(5)
N24 Cu7 O23 91.2(5)
O29 Cu7 O20 93.5(5)
O21 Cu7 O20 95.3(5)
N24 Cu7 O20 97.7(5)
O23 Cu7 O20 88.7(5)
O29 Cu7 Cu8 134.4(4)
O21 Cu7 Cu8 38.1(3)
N24 Cu7 Cu8 130.9(4)
O23 Cu7 Cu8 40.1(3)
O20 Cu7 Cu8 88.6(4)
O25 Cu8 O21 103.0(5)
O25 Cu8 O23 169.8(5)
O21 Cu8 O23 77.9(5)
O25 Cu8 N23 88.3(6)
O21 Cu8 N23 164.8(6)
O23 Cu8 N23 89.2(6)
O25 Cu8 O27 97.9(5)
O21 Cu8 O27 97.5(5)
O23 Cu8 O27 92.0(5)
N23 Cu8 O27 90.8(5)
O25 Cu8 Cu7 138.6(4)
O21 Cu8 Cu7 37.8(3)
O23 Cu8 Cu7 40.4(3)
N23 Cu8 Cu7 128.1(5)
O27 Cu8 Cu7 100.2(4)
C186 O20 Cu7 127.4(13)
Cu7 O21 Cu8 104.1(5)
Cu7 O21 Cu6 112.9(5)
Cu8 O21 Cu6 117.4(6)
Cu7 O21 Cu5 107.0(5)
Cu8 O21 Cu5 113.1(5)
Cu6 O21 Cu5 102.3(5)
C113 O22 Cu5 129.7(11)
C113 O22 Cu6 130.8(11)
Cu5 O22 Cu6 98.8(5)
C153 O23 Cu8 127.2(12)
C153 O23 Cu7 128.9(11)
Cu8 O23 Cu7 99.5(5)
C180 O24 Cu6 129.0(13)
C180 O25 Cu8 136.7(12)
C182 O26 Cu5 121.7(13)
C182 O27 Cu8 118.0(12)
C184 O28 Cu5 117.7(11)
C184 O29 Cu7 128.0(12)
C186 O31 Cu6 129.5(14)
C107 N21 C101 115.9(14)
C107 N21 Cu5 123.5(11)
C101 N21 Cu5 120.1(11)
C114 N22 C115 116.5(14)
C114 N22 Cu6 126.3(11)
C115 N22 Cu6 117.2(10)
C147 N23 C141 114.9(16)
C147 N23 Cu8 120.8(13)
C141 N23 Cu8 123.2(12)
C154 N24 C155 113.4(15)
C154 N24 Cu7 126.6(13)
C155 N24 Cu7 119.9(11)
C102 C101 C106 125.1(16)
C102 C101 N21 117.7(16)
C106 C101 N21 117.2(16)
C101 C102 C103 117(2)
C101 C102 C121 123.1(18)
C103 C102 C121 120(2)
C102 C103 C104 118(2)
C102 C103 H103 120.8
C104 C103 H103 120.8
C105 C104 C103 123(2)
C105 C104 H104 118.5
C103 C104 H104 118.5
C104 C105 C106 121(2)
C104 C105 H105 119.7
C106 C105 H105 119.7
C101 C106 C105 115.3(19)
C101 C106 C124 122.4(15)
C105 C106 C124 122.1(18)
N21 C107 C108 128.0(16)
N21 C107 H107 116.0
C108 C107 H107 116.0
C109 C108 C113 120.8(15)
C109 C108 C107 115.4(14)
C113 C108 C107 123.5(15)
C108 C109 C110 122.5(15)
C108 C109 H109 118.8
C110 C109 H109 118.8
C111 C110 C109 115.7(16)
C111 C110 C127 124.9(16)
C109 C110 C127 119.3(15)
C110 C111 C112 123.8(17)
C110 C111 H111 118.1
C112 C111 H111 118.1
C111 C112 C113 120.6(14)
C111 C112 C114 118.7(15)
C113 C112 C114 120.6(15)
O22 C113 C112 123.2(15)
O22 C113 C108 120.3(16)
C112 C113 C108 116.5(15)
N22 C114 C112 129.3(16)
N22 C114 H114 115.3
C112 C114 H114 115.3
C116 C115 C120 123.9(17)
C116 C115 N22 119.6(16)
C120 C115 N22 116.6(16)
C115 C116 C117 117.2(18)
C115 C116 C131 121.0(16)
C117 C116 C131 121.7(18)
C118 C117 C116 121(2)
C118 C117 H117 119.5
C116 C117 H117 119.5
C119 C118 C117 120.3(18)
C119 C118 H118 119.9
C117 C118 H118 119.9
C118 C119 C120 120(2)
C118 C119 H119 119.9
C120 C119 H119 119.9
C119 C120 C115 117.1(18)
C119 C120 C134 118.7(16)
C115 C120 C134 124.2(15)
C123 C121 C102 112(2)
C123 C121 C122 108(2)
C102 C121 C122 111.0(19)
C123 C121 H121 108.8
C102 C121 H121 108.8
C122 C121 H121 108.8
C121 C122 H12A 109.5
C121 C122 H12B 109.5
H12A C122 H12B 109.5
C121 C122 H12C 109.5
H12A C122 H12C 109.5
H12B C122 H12C 109.5
C121 C123 H12D 109.5
C121 C123 H12E 109.5
H12D C123 H12E 109.5
C121 C123 H12F 109.5
H12D C123 H12F 109.5
H12E C123 H12F 109.5
C125 C124 C106 112.3(19)
C125 C124 C126 108.3(19)
C106 C124 C126 109.6(17)
C125 C124 H124 108.9
C106 C124 H124 108.9
C126 C124 H124 108.9
C124 C125 H12G 109.5
C124 C125 H12H 109.5
H12G C125 H12H 109.5
C124 C125 H12I 109.5
H12G C125 H12I 109.5
H12H C125 H12I 109.5
C124 C126 H12J 109.5
C124 C126 H12K 109.5
H12J C126 H12K 109.5
C124 C126 H12L 109.5
H12J C126 H12L 109.5
H12K C126 H12L 109.5
C110 C127 C128 111.3(14)
C110 C127 C129 109.8(15)
C128 C127 C129 109.1(17)
C110 C127 C130 110.0(16)
C128 C127 C130 107.3(16)
C129 C127 C130 109.3(16)
C127 C128 H12M 109.5
C127 C128 H12N 109.5
H12M C128 H12N 109.5
C127 C128 H12O 109.5
H12M C128 H12O 109.5
H12N C128 H12O 109.5
C127 C129 H12P 109.5
C127 C129 H12Q 109.5
H12P C129 H12Q 109.5
C127 C129 H12R 109.5
H12P C129 H12R 109.5
H12Q C129 H12R 109.5
C127 C130 H13A 109.5
C127 C130 H13B 109.5
H13A C130 H13B 109.5
C127 C130 H13C 109.5
H13A C130 H13C 109.5
H13B C130 H13C 109.5
C132 C131 C116 108.6(15)
C132 C131 C133 110.9(15)
C116 C131 C133 113.0(16)
C132 C131 H131 108.1
C116 C131 H131 108.1
C133 C131 H131 108.1
C131 C132 H13D 109.5
C131 C132 H13E 109.5
H13D C132 H13E 109.5
C131 C132 H13F 109.5
H13D C132 H13F 109.5
H13E C132 H13F 109.5
C131 C133 H13G 109.5
C131 C133 H13H 109.5
H13G C133 H13H 109.5
C131 C133 H13I 109.5
H13G C133 H13I 109.5
H13H C133 H13I 109.5
C135 C134 C136 111.5(18)
C135 C134 C120 111.9(16)
C136 C134 C120 112.3(16)
C135 C134 H134 106.9
C136 C134 H134 106.9
C120 C134 H134 106.9
C134 C135 H13J 109.5
C134 C135 H13K 109.5
H13J C135 H13K 109.5
C134 C135 H13L 109.5
H13J C135 H13L 109.5
H13K C135 H13L 109.5
C134 C136 H13M 109.5
C134 C136 H13N 109.5
H13M C136 H13N 109.5
C134 C136 H13O 109.5
H13M C136 H13O 109.5
H13N C136 H13O 109.5
C142 C141 C146 120.6(18)
C142 C141 N23 122.6(17)
C146 C141 N23 116.8(16)
C141 C142 C143 120(2)
C141 C142 C161 122.4(19)
C143 C142 C161 118(2)
C144 C143 C142 118(2)
C144 C143 H143 121.0
C142 C143 H143 121.0
C145 C144 C143 121(2)
C145 C144 H144 119.3
C143 C144 H144 119.3
C144 C145 C146 121(2)
C144 C145 H145 119.5
C146 C145 H145 119.5
C145 C146 C141 119.1(19)
C145 C146 C164 119.4(19)
C141 C146 C164 121.3(17)
N23 C147 C148 130.3(18)
N23 C147 H147 114.9
C148 C147 H147 114.9
C149 C148 C153 121.1(19)
C149 C148 C147 119.1(18)
C153 C148 C147 119.5(17)
C148 C149 C150 126(2)
C148 C149 H149 117.0
C150 C149 H149 117.0
C149 C150 C151 113(2)
C149 C150 C167 123(2)
C151 C150 C167 124(2)
C152 C151 C150 123(2)
C152 C151 H151 118.3
C150 C151 H151 118.3
C151 C152 C154 116.6(19)
C151 C152 C153 120.0(19)
C154 C152 C153 123.2(17)
O23 C153 C148 121.7(17)
O23 C153 C152 122.1(18)
C148 C153 C152 115.9(18)
N24 C154 C152 125.8(18)
N24 C154 H154 117.1
C152 C154 H154 117.1
C160 C155 C156 120.9(17)
C160 C155 N24 123.9(15)
C156 C155 N24 115.2(15)
C155 C156 C157 115.9(18)
C155 C156 C171 123.3(17)
C157 C156 C171 120.8(17)
C158 C157 C156 121.6(19)
C158 C157 H157 119.2
C156 C157 H157 119.2
C159 C158 C157 120(2)
C159 C158 H158 119.9
C157 C158 H158 119.9
C160 C159 C158 121.1(19)
C160 C159 H159 119.4
C158 C159 H159 119.4
C159 C160 C155 120.0(18)
C159 C160 C174 121.9(17)
C155 C160 C174 118.1(16)
C162 C161 C142 114(2)
C162 C161 C163 107(2)
C142 C161 C163 110(3)
C162 C161 H161 108.3
C142 C161 H161 108.3
C163 C161 H161 108.3
C161 C162 H16A 109.5
C161 C162 H16B 109.5
H16A C162 H16B 109.5
C161 C162 H16C 109.5
H16A C162 H16C 109.5
H16B C162 H16C 109.5
C161 C163 H16D 109.5
C161 C163 H16E 109.5
H16D C163 H16E 109.5
C161 C163 H16F 109.5
H16D C163 H16F 109.5
H16E C163 H16F 109.5
C146 C164 C165 111.0(18)
C146 C164 C166 114(2)
C165 C164 C166 112.1(17)
C146 C164 H164 106.5
C165 C164 H164 106.5
C166 C164 H164 106.5
C164 C165 H16G 109.5
C164 C165 H16H 109.5
H16G C165 H16H 109.5
C164 C165 H16I 109.5
H16G C165 H16I 109.5
H16H C165 H16I 109.5
C164 C166 H16J 109.5
C164 C166 H16K 109.5
H16J C166 H16K 109.5
C164 C166 H16L 109.5
H16J C166 H16L 109.5
H16K C166 H16L 109.5
C169 C167 C170 109(2)
C169 C167 C168 107(2)
C170 C167 C168 104(2)
C169 C167 C150 113(3)
C170 C167 C150 110(3)
C168 C167 C150 112(3)
C167 C168 H16M 109.5
C167 C168 H16N 109.5
H16M C168 H16N 109.5
C167 C168 H16O 109.5
H16M C168 H16O 109.5
H16N C168 H16O 109.5
C167 C169 H16P 109.5
C167 C169 H16Q 109.5
H16P C169 H16Q 109.5
C167 C169 H16R 109.5
H16P C169 H16R 109.5
H16Q C169 H16R 109.5
C167 C170 H17A 109.5
C167 C170 H17B 109.5
H17A C170 H17B 109.5
C167 C170 H17C 109.5
H17A C170 H17C 109.5
H17B C170 H17C 109.5
C156 C171 C172 109.5(17)
C156 C171 C173 114.6(17)
C172 C171 C173 109.7(16)
C156 C171 H171 107.6
C172 C171 H171 107.6
C173 C171 H171 107.6
C171 C172 H17D 109.5
C171 C172 H17E 109.5
H17D C172 H17E 109.5
C171 C172 H17F 109.5
H17D C172 H17F 109.5
H17E C172 H17F 109.5
C171 C173 H17G 109.5
C171 C173 H17H 109.5
H17G C173 H17H 109.5
C171 C173 H17I 109.5
H17G C173 H17I 109.5
H17H C173 H17I 109.5
C175 C174 C176 108.8(16)
C175 C174 C160 111.9(18)
C176 C174 C160 111.8(17)
C175 C174 H174 108.1
C176 C174 H174 108.1
C160 C174 H174 108.1
C174 C175 H17J 109.5
C174 C175 H17K 109.5
H17J C175 H17K 109.5
C174 C175 H17L 109.5
H17J C175 H17L 109.5
H17K C175 H17L 109.5
C174 C176 H17M 109.5
C174 C176 H17N 109.5
H17M C176 H17N 109.5
C174 C176 H17O 109.5
H17M C176 H17O 109.5
H17N C176 H17O 109.5
O24 C180 O25 123.1(17)
O24 C180 C181 121.0(18)
O25 C180 C181 115.9(15)
C180 C181 H18A 109.5
C180 C181 H18B 109.5
H18A C181 H18B 109.5
C180 C181 H18C 109.5
H18A C181 H18C 109.5
H18B C181 H18C 109.5
O27 C182 O26 124.0(18)
O27 C182 C183 120.0(19)
O26 C182 C183 116(2)
C182 C183 H18D 109.5
C182 C183 H18E 109.5
H18D C183 H18E 109.5
C182 C183 H18F 109.5
H18D C183 H18F 109.5
H18E C183 H18F 109.5
O28 C184 O29 126.7(18)
O28 C184 C185 115.8(16)
O29 C184 C185 117.3(16)
C184 C185 H18G 109.5
C184 C185 H18H 109.5
H18G C185 H18H 109.5
C184 C185 H18I 109.5
H18G C185 H18I 109.5
H18H C185 H18I 109.5
O20 C186 O31 126.9(19)
O20 C186 C187 117(2)
O31 C186 C187 116(2)
C186 C187 H18J 109.5
C186 C187 H18K 109.5
H18J C187 H18K 109.5
C186 C187 H18L 109.5
H18J C187 H18L 109.5
H18K C187 H18L 109.5
N200 C200 C201 175(3)
C200 C201 H20A 109.5
C200 C201 H20B 109.5
H20A C201 H20B 109.5
C200 C201 H20C 109.5
H20A C201 H20C 109.5
H20B C201 H20C 109.5
N201 C202 C203 174(3)
C202 C203 H20D 109.5
C202 C203 H20E 109.5
H20D C203 H20E 109.5
C202 C203 H20F 109.5
H20D C203 H20F 109.5
H20E C203 H20F 109.5
N202 C204 C205 176(3)
N203 C206 C207 177(3)
C206 C207 H20G 109.5
C206 C207 H20H 109.5
H20G C207 H20H 109.5
C206 C207 H20I 109.5
H20G C207 H20I 109.5
H20H C207 H20I 109.5
N204 C208 C209 174(4)
C208 C209 H20J 109.5
C208 C209 H20K 109.5
H20J C209 H20K 109.5
C208 C209 H20L 109.5
H20J C209 H20L 109.5
H20K C209 H20L 109.5
N205 C210 C211 176(3)
C210 C211 H21A 109.5
C210 C211 H21B 109.5
H21A C211 H21B 109.5
C210 C211 H21C 109.5
H21A C211 H21C 109.5
H21B C211 H21C 109.5
N206 C212 C213 177(8)
C212 C213 H21E 109.5
C212 C213 H21F 109.5
H21E C213 H21F 109.5
C212 C213 H21G 109.5
H21E C213 H21G 109.5
H21F C213 H21G 109.5
N207 C214 C215 137(3)
N207 C214 C216 140(3)
C215 C214 C216 82(3)
C214 C215 C216 49.2(15)
C214 C216 C215 48.4(15)

loop_
_geom_bond_atom_site_label_1
_geom_bond_atom_site_label_2
_geom_bond_distance
Cu1 O1 1.926(10)
Cu1 O10 1.930(14)
Cu1 N1 1.958(15)
Cu1 O2 2.001(12)
Cu1 O4 2.319(13)
Cu1 Cu2 3.003(3)
Cu2 O7 1.869(13)
Cu2 O1 1.934(11)
Cu2 O2 1.989(11)
Cu2 N2 2.003(13)
Cu2 O9 2.230(14)
Cu3 O8 1.875(13)
Cu3 O1 1.895(11)
Cu3 O3 1.997(12)
Cu3 N3 2.014(14)
Cu3 O11 2.282(14)
Cu3 Cu4 3.006(3)
Cu4 O5 1.925(11)
Cu4 O1 1.931(11)
Cu4 O3 1.983(12)
Cu4 N4 1.995(16)
Cu4 O6 2.315(12)
N1 C7 1.31(2)
N1 C1 1.46(2)
N2 C14 1.29(2)
N2 C15 1.480(19)
N3 C47 1.29(2)
N3 C41 1.47(2)
N4 C54 1.29(2)
N4 C55 1.44(2)
O2 C13 1.300(19)
O3 C53 1.32(2)
O4 C80 1.24(2)
O5 C80 1.28(2)
O6 C82 1.26(2)
O7 C82 1.27(3)
O8 C84 1.28(2)
O9 C84 1.25(2)
O10 C86 1.30(3)
O11 C86 1.18(3)
C1 C6 1.35(3)
C1 C2 1.43(3)
C2 C21 1.41(3)
C2 C3 1.47(3)
C3 C4 1.33(3)
C3 H3 0.9500
C4 C5 1.35(3)
C4 H4 0.9500
C5 C6 1.41(2)
C5 H5 0.9500
C6 C24 1.59(3)
C7 C8 1.46(2)
C7 H7 0.9500
C8 C9 1.37(2)
C8 C13 1.39(2)
C9 C10 1.42(2)
C9 H9 0.9500
C10 C11 1.39(2)
C10 C27 1.51(2)
C11 C12 1.42(2)
C11 H11 0.9500
C12 C14 1.44(2)
C12 C13 1.46(2)
C14 H14 0.9500
C15 C20 1.41(2)
C15 C16 1.44(2)
C16 C17 1.41(2)
C16 C31 1.47(3)
C17 C18 1.38(3)
C17 H17 0.9500
C18 C19 1.37(2)
C18 H18 0.9500
C19 C20 1.39(2)
C19 H19 0.9500
C20 C34 1.53(2)
C21 C23 1.54(3)
C21 C22 1.55(3)
C21 H21 1.0000
C22 H22A 0.9800
C22 H22B 0.9800
C22 H22C 0.9800
C23 H23A 0.9800
C23 H23B 0.9800
C23 H23C 0.9800
C24 C25 1.52(3)
C24 C26 1.53(3)
C24 H24 1.0000
C25 H25A 0.9800
C25 H25B 0.9800
C25 H25C 0.9800
C26 H26A 0.9800
C26 H26B 0.9800
C26 H26C 0.9800
C27 C30 1.50(3)
C27 C29 1.57(2)
C27 C28 1.58(3)
C28 H28A 0.9800
C28 H28B 0.9800
C28 H28C 0.9800
C29 H29A 0.9800
C29 H29B 0.9800
C29 H29C 0.9800
C30 H30A 0.9800
C30 H30B 0.9800
C30 H30C 0.9800
C31 C33 1.53(3)
C31 C32 1.54(2)
C31 H31 1.0000
C32 H32A 0.9800
C32 H32B 0.9800
C32 H32C 0.9800
C33 H33A 0.9800
C33 H33B 0.9800
C33 H33C 0.9800
C34 C36 1.51(3)
C34 C35 1.52(3)
C34 H34 1.0000
C35 H35A 0.9800
C35 H35B 0.9800
C35 H35C 0.9800
C36 H36A 0.9800
C36 H36B 0.9800
C36 H36C 0.9800
C41 C46 1.36(3)
C41 C42 1.41(3)
C42 C43 1.44(3)
C42 C61 1.53(4)
C43 C44 1.33(4)
C43 H43 0.9500
C44 C45 1.37(4)
C44 H44 0.9500
C45 C46 1.49(3)
C45 H45 0.9500
C46 C64 1.49(3)
C47 C48 1.43(3)
C47 H47 0.9500
C48 C53 1.40(2)
C48 C49 1.43(3)
C49 C50 1.39(3)
C49 H49 0.9500
C50 C51 1.36(2)
C50 C67 1.57(3)
C51 C52 1.43(3)
C51 H51 0.9500
C52 C53 1.41(3)
C52 C54 1.43(2)
C54 H54 0.9500
C55 C56 1.40(2)
C55 C60 1.45(2)
C56 C57 1.41(3)
C56 C71 1.51(2)
C57 C58 1.36(3)
C57 H57 0.9500
C58 C59 1.41(3)
C58 H58 0.9500
C59 C60 1.38(3)
C59 H59 0.9500
C60 C74 1.52(3)
C61 C62 1.53(4)
C61 C63 1.53(4)
C61 H61 1.0000
C62 H62A 0.9800
C62 H62B 0.9800
C62 H62C 0.9800
C63 H63A 0.9800
C63 H63B 0.9800
C63 H63C 0.9800
C64 C65 1.48(3)
C64 C66 1.49(3)
C64 H64 1.0000
C65 H65A 0.9800
C65 H65B 0.9800
C65 H65C 0.9800
C66 H66A 0.9800
C66 H66B 0.9800
C66 H66C 0.9800
C67 C69 1.52(3)
C67 C70 1.54(3)
C67 C68 1.55(3)
C68 H68A 0.9800
C68 H68B 0.9800
C68 H68C 0.9800
C69 H69A 0.9800
C69 H69B 0.9800
C69 H69C 0.9800
C70 H70A 0.9800
C70 H70B 0.9800
C70 H70C 0.9800
C71 C73 1.56(3)
C71 C72 1.57(3)
C71 H71 1.0000
C72 H72A 0.9800
C72 H72B 0.9800
C72 H72C 0.9800
C73 H73A 0.9800
C73 H73B 0.9800
C73 H73C 0.9800
C74 C75 1.54(3)
C74 C76 1.54(3)
C74 H74 1.0000
C75 H75A 0.9800
C75 H75B 0.9800
C75 H75C 0.9800
C76 H76A 0.9800
C76 H76B 0.9800
C76 H76C 0.9800
C80 C81 1.52(2)
C81 H81A 0.9800
C81 H81B 0.9800
C81 H81C 0.9800
C82 C83 1.51(2)
C83 H83A 0.9800
C83 H83B 0.9800
C83 H83C 0.9800
C84 C85 1.58(3)
C85 H85A 0.9800
C85 H85B 0.9800
C85 H85C 0.9800
C86 C87 1.53(3)
C87 H87A 0.9800
C87 H87B 0.9800
C87 H87C 0.9800
Cu5 O26 1.923(12)
Cu5 O21 1.939(10)
Cu5 O22 1.982(12)
Cu5 N21 1.995(13)
Cu5 O28 2.321(13)
Cu5 Cu6 3.016(3)
Cu6 O31 1.921(12)
Cu6 O21 1.933(11)
Cu6 O22 1.991(11)
Cu6 N22 1.997(14)
Cu6 O24 2.234(13)
Cu7 O29 1.895(11)
Cu7 O21 1.901(11)
Cu7 N24 1.971(15)
Cu7 O23 1.976(11)
Cu7 O20 2.215(13)
Cu7 Cu8 3.007(3)
Cu8 O25 1.910(14)
Cu8 O21 1.914(11)
Cu8 O23 1.963(12)
Cu8 N23 1.968(16)
Cu8 O27 2.233(13)
O20 C186 1.25(3)
O22 C113 1.308(19)
O23 C153 1.30(2)
O24 C180 1.254(18)
O25 C180 1.29(2)
O26 C182 1.27(2)
O27 C182 1.27(2)
O28 C184 1.24(2)
O29 C184 1.274(19)
O31 C186 1.26(2)
N21 C107 1.29(2)
N21 C101 1.461(19)
N22 C114 1.26(2)
N22 C115 1.48(2)
N23 C147 1.25(2)
N23 C141 1.41(2)
N24 C154 1.30(2)
N24 C155 1.45(2)
C101 C102 1.38(3)
C101 C106 1.41(2)
C102 C103 1.40(3)
C102 C121 1.50(3)
C103 C104 1.41(3)
C103 H103 0.9500
C104 C105 1.34(3)
C104 H104 0.9500
C105 C106 1.42(3)
C105 H105 0.9500
C106 C124 1.52(3)
C107 C108 1.47(2)
C107 H107 0.9500
C108 C109 1.41(2)
C108 C113 1.43(2)
C109 C110 1.42(2)
C109 H109 0.9500
C110 C111 1.38(2)
C110 C127 1.51(2)
C111 C112 1.40(2)
C111 H111 0.9500
C112 C113 1.42(2)
C112 C114 1.46(2)
C114 H114 0.9500
C115 C116 1.35(2)
C115 C120 1.41(2)
C116 C117 1.40(2)
C116 C131 1.52(3)
C117 C118 1.39(3)
C117 H117 0.9500
C118 C119 1.37(3)
C118 H118 0.9500
C119 C120 1.40(2)
C119 H119 0.9500
C120 C134 1.55(3)
C121 C123 1.48(3)
C121 C122 1.58(3)
C121 H121 1.0000
C122 H12A 0.9800
C122 H12B 0.9800
C122 H12C 0.9800
C123 H12D 0.9800
C123 H12E 0.9800
C123 H12F 0.9800
C124 C125 1.50(3)
C124 C126 1.53(3)
C124 H124 1.0000
C125 H12G 0.9800
C125 H12H 0.9800
C125 H12I 0.9800
C126 H12J 0.9800
C126 H12K 0.9800
C126 H12L 0.9800
C127 C128 1.53(2)
C127 C129 1.53(3)
C127 C130 1.53(3)
C128 H12M 0.9800
C128 H12N 0.9800
C128 H12O 0.9800
C129 H12P 0.9800
C129 H12Q 0.9800
C129 H12R 0.9800
C130 H13A 0.9800
C130 H13B 0.9800
C130 H13C 0.9800
C131 C132 1.52(2)
C131 C133 1.57(3)
C131 H131 1.0000
C132 H13D 0.9800
C132 H13E 0.9800
C132 H13F 0.9800
C133 H13G 0.9800
C133 H13H 0.9800
C133 H13I 0.9800
C134 C135 1.47(3)
C134 C136 1.54(2)
C134 H134 1.0000
C135 H13J 0.9800
C135 H13K 0.9800
C135 H13L 0.9800
C136 H13M 0.9800
C136 H13N 0.9800
C136 H13O 0.9800
C141 C142 1.37(3)
C141 C146 1.41(2)
C142 C143 1.43(3)
C142 C161 1.53(3)
C143 C144 1.39(3)
C143 H143 0.9500
C144 C145 1.37(3)
C144 H144 0.9500
C145 C146 1.38(3)
C145 H145 0.9500
C146 C164 1.49(3)
C147 C148 1.50(3)
C147 H147 0.9500
C148 C149 1.37(3)
C148 C153 1.40(2)
C149 C150 1.41(3)
C149 H149 0.9500
C150 C151 1.43(3)
C150 C167 1.49(3)
C151 C152 1.40(3)
C151 H151 0.9500
C152 C154 1.44(2)
C152 C153 1.47(3)
C154 H154 0.9500
C155 C160 1.42(2)
C155 C156 1.42(2)
C156 C157 1.44(3)
C156 C171 1.51(2)
C157 C158 1.39(3)
C157 H157 0.9500
C158 C159 1.38(3)
C158 H158 0.9500
C159 C160 1.37(3)
C159 H159 0.9500
C160 C174 1.55(2)
C161 C162 1.47(4)
C161 C163 1.56(4)
C161 H161 1.0000
C162 H16A 0.9800
C162 H16B 0.9800
C162 H16C 0.9800
C163 H16D 0.9800
C163 H16E 0.9800
C163 H16F 0.9800
C164 C165 1.54(3)
C164 C166 1.56(3)
C164 H164 1.0000
C165 H16G 0.9800
C165 H16H 0.9800
C165 H16I 0.9800
C166 H16J 0.9800
C166 H16K 0.9800
C166 H16L 0.9800
C167 C169 1.44(3)
C167 C170 1.46(3)
C167 C168 1.49(3)
C168 H16M 0.9800
C168 H16N 0.9800
C168 H16O 0.9800
C169 H16P 0.9800
C169 H16Q 0.9800
C169 H16R 0.9800
C170 H17A 0.9800
C170 H17B 0.9800
C170 H17C 0.9800
C171 C172 1.53(3)
C171 C173 1.54(2)
C171 H171 1.0000
C172 H17D 0.9800
C172 H17E 0.9800
C172 H17F 0.9800
C173 H17G 0.9800
C173 H17H 0.9800
C173 H17I 0.9800
C174 C175 1.52(3)
C174 C176 1.55(3)
C174 H174 1.0000
C175 H17J 0.9800
C175 H17K 0.9800
C175 H17L 0.9800
C176 H17M 0.9800
C176 H17N 0.9800
C176 H17O 0.9800
C180 C181 1.47(2)
C181 H18A 0.9800
C181 H18B 0.9800
C181 H18C 0.9800
C182 C183 1.51(3)
C183 H18D 0.9800
C183 H18E 0.9800
C183 H18F 0.9800
C184 C185 1.53(2)
C185 H18G 0.9800
C185 H18H 0.9800
C185 H18I 0.9800
C186 C187 1.50(2)
C187 H18J 0.9800
C187 H18K 0.9800
C187 H18L 0.9800
N200 C200 1.13(3)
C200 C201 1.51(3)
C201 H20A 0.9800
C201 H20B 0.9800
C201 H20C 0.9800
N201 C202 1.18(3)
C202 C203 1.41(3)
C203 H20D 0.9800
C203 H20E 0.9800
C203 H20F 0.9800
N202 C204 1.11(3)
C204 C205 1.41(4)
N203 C206 1.15(3)
C206 C207 1.48(4)
C207 H20G 0.9800
C207 H20H 0.9800
C207 H20I 0.9800
N204 C208 1.17(4)
C208 C209 1.41(4)
C209 H20J 0.9800
C209 H20K 0.9800
C209 H20L 0.9800
N205 C210 1.09(3)
C210 C211 1.48(3)
C211 H21A 0.9800
C211 H21B 0.9800
C211 H21C 0.9800
N206 C212 1.03(6)
C212 C213 1.31(7)
C213 H21E 0.9800
C213 H21F 0.9800
C213 H21G 0.9800
N207 C214 1.231(19)
C214 C215 1.46(2)
C214 C216 1.48(2)
C215 C216 1.94(5)
